data_7034496
loop_
_publ_author_name
'Dinca, Alina S.'
'Shova, Sergiu'
'Ion, Adrian E.'
'Maxim, Catalin'
'Lloret, Francesc'
'Julve, Miguel'
'Andruh, Marius'

_publ_section_title
;
 Ascorbic acid decomposition into oxalate ions: a simple synthetic route
 towards oxalato-bridged heterometallic 3d-4f clusters.
;
_journal_issue 16
_journal_name_full 'Dalton transactions (Cambridge, England : 2003)'
_journal_page_first 7148
_journal_page_last 7151
_journal_paper_doi 10.1039/c5dt00778j
_journal_volume 44
_journal_year 2015
_chemical_formula_moiety 'C138 H138 Cu6 Dy6 N12 O60, 5(H2 O)'
_chemical_formula_sum 'C138 H148 Cu6 Dy6 N12 O65'
_chemical_formula_weight 4370.92
_chemical_name_systematic
;
 ? 
;
_space_group_crystal_system triclinic
_space_group_IT_number 2
_space_group_name_Hall '-P 1'
_space_group_name_H-M_alt 'P -1'
_symmetry_space_group_name_Hall '-P 1'
_symmetry_space_group_name_H-M 'P -1'
_atom_sites_solution_hydrogens geom
_atom_sites_solution_primary direct
_atom_sites_solution_secondary difmap
_audit_creation_date 2015-03-15
_audit_creation_method
;
Olex2 1.2
(compiled 2015.01.26 svn.r3150 for OlexSys, GUI svn.r4998)
;
_audit_update_record
;
2015-03-19 deposited with the CCDC.
2015-03-20 downloaded from the CCDC.
;
_cell_angle_alpha 116.101(3)
_cell_angle_beta 100.935(3)
_cell_angle_gamma 92.943(2)
_cell_formula_units_Z 1
_cell_length_a 15.0763(4)
_cell_length_b 18.9062(6)
_cell_length_c 19.3431(6)
_cell_measurement_reflns_used 7943
_cell_measurement_temperature 173.00(14)
_cell_measurement_theta_max 24.7780
_cell_measurement_theta_min 1.6080
_cell_volume 4804.2(3)
_computing_cell_refinement
;
CrysAlisPro, Agilent Technologies,
Version 1.171.36.32 (release 02-08-2013 CrysAlis171 .NET)
(compiled Aug  2 2013,16:46:58)
;
_computing_data_collection
;
CrysAlisPro, Agilent Technologies,
Version 1.171.36.32 (release 02-08-2013 CrysAlis171 .NET)
(compiled Aug  2 2013,16:46:58)
;
_computing_data_reduction
;
CrysAlisPro, Agilent Technologies,
Version 1.171.36.32 (release 02-08-2013 CrysAlis171 .NET)
(compiled Aug  2 2013,16:46:58)
;
_computing_molecular_graphics 'Olex2 (Dolomanov et al., 2009)'
_computing_publication_material 'Olex2 (Dolomanov et al., 2009)'
_computing_structure_refinement 'ShelXL (Sheldrick, 2008)'
_computing_structure_solution 'SIR2004 (Burla et al., 2007)'
_diffrn_ambient_temperature 173.00(14)
_diffrn_detector_area_resol_mean 16.1593
_diffrn_measured_fraction_theta_full 0.992
_diffrn_measured_fraction_theta_max 0.992
_diffrn_measurement_details
;
  1 omega  -76.00    1.00   1.0000   80.0000
omega____ theta____ kappa____ phi______ frames
    -      -14.0914  -57.0000  -60.0000 77

  2 omega  -77.00   -9.00   1.0000   80.0000
omega____ theta____ kappa____ phi______ frames
    -      -14.0914  -57.0000  150.0000 68

  3 omega  -80.00  -13.00   1.0000   80.0000
omega____ theta____ kappa____ phi______ frames
    -      -14.0914  -57.0000   90.0000 67

  4 omega  -10.00   22.00   1.0000   80.0000
omega____ theta____ kappa____ phi______ frames
    -      -14.0914  -99.0000    0.0000 32

  5 omega  -17.00   34.00   1.0000   80.0000
omega____ theta____ kappa____ phi______ frames
    -      -14.0914   38.0000   60.0000 51

  6 omega  -39.00   52.00   1.0000   80.0000
omega____ theta____ kappa____ phi______ frames
    -      -14.0914   77.0000 -120.0000 91
;
_diffrn_measurement_device_type 'Xcalibur, Eos'
_diffrn_measurement_method '\w scans'
_diffrn_orient_matrix_UB_11 -0.0432830000
_diffrn_orient_matrix_UB_12 -0.0194324000
_diffrn_orient_matrix_UB_13 -0.0033826000
_diffrn_orient_matrix_UB_21 0.0068978000
_diffrn_orient_matrix_UB_22 -0.0348994000
_diffrn_orient_matrix_UB_23 -0.0321251000
_diffrn_orient_matrix_UB_31 0.0207373000
_diffrn_orient_matrix_UB_32 -0.0138388000
_diffrn_orient_matrix_UB_33 0.0268862000
_diffrn_radiation_monochromator graphite
_diffrn_radiation_type MoK\a
_diffrn_radiation_wavelength 0.71073
_diffrn_reflns_av_R_equivalents 0.0605
_diffrn_reflns_av_unetI/netI 0.1367
_diffrn_reflns_limit_h_max 19
_diffrn_reflns_limit_h_min -20
_diffrn_reflns_limit_k_max 25
_diffrn_reflns_limit_k_min -25
_diffrn_reflns_limit_l_max 25
_diffrn_reflns_limit_l_min -26
_diffrn_reflns_number 42447
_diffrn_reflns_theta_full 23.26
_diffrn_reflns_theta_max 23.26
_diffrn_reflns_theta_min 1.80
_diffrn_source 'Enhance (Mo) X-ray Source'
_exptl_absorpt_coefficient_mu 3.029
_exptl_absorpt_correction_T_max 1.00000
_exptl_absorpt_correction_T_min 0.56702
_exptl_absorpt_correction_type multi-scan
_exptl_absorpt_process_details
;
CrysAlisPro, Agilent Technologies,
Version 1.171.36.32 (release 02-08-2013 CrysAlis171 .NET)
(compiled Aug  2 2013,16:46:58)
Empirical absorption correction using spherical harmonics,
 implemented in SCALE3 ABSPACK scaling algorithm.
;
_exptl_crystal_colour 'clear dark green'
_exptl_crystal_colour_lustre clear
_exptl_crystal_colour_modifier dark
_exptl_crystal_colour_primary green
_exptl_crystal_density_diffrn 1.511
_exptl_crystal_density_method 'not measured'
_exptl_crystal_description prism
_exptl_crystal_F_000 2150
_exptl_crystal_size_max 0.15
_exptl_crystal_size_mid 0.1
_exptl_crystal_size_min 0.1
_refine_diff_density_max 1.975
_refine_diff_density_min -1.030
_refine_diff_density_rms 0.175
_refine_ls_extinction_method none
_refine_ls_goodness_of_fit_ref 1.000
_refine_ls_hydrogen_treatment constr
_refine_ls_matrix_type full
_refine_ls_number_parameters 1035
_refine_ls_number_reflns 13698
_refine_ls_number_restraints 19
_refine_ls_restrained_S_all 0.999
_refine_ls_R_factor_all 0.0868
_refine_ls_R_factor_gt 0.0583
_refine_ls_shift/su_max 0.002
_refine_ls_shift/su_mean 0.000
_refine_ls_structure_factor_coef Fsqd
_refine_ls_weighting_details 'calc w=1/[\s^2^(Fo^2^)+(0.0857P)^2^+0.0000P] where P=(Fo^2^+2Fc^2^)/3'
_refine_ls_weighting_scheme calc
_refine_ls_wR_factor_gt 0.1423
_refine_ls_wR_factor_ref 0.1551
_reflns_number_gt 9526
_reflns_number_total 13698
_reflns_threshold_expression >2sigma(I)
_cod_data_source_file c5dt00778j2.cif
_cod_data_source_block shi_2413_maan
_cod_depositor_comments 'Adding full bibliography for 7034494--7034500.cif.'
_cod_database_code 7034496
_chemical_oxdiff_formula 'C138 H144 Dy6 N12 Cu6 O63'
_chemical_oxdiff_usercomment Cu6Dy6Asc_894
_reflns_odcompleteness_completeness 99.92
_reflns_odcompleteness_iscentric 1
_reflns_odcompleteness_theta 26.32
_olex2_refinement_description
;
1. Fixed Uiso
 At 1.2 times of:
  All C(H) groups, {H3WA,H3WB} of O3W, {H4WA,H4WB} of O4W, All C(H,H) groups
 At 1.5 times of:
  All C(H,H,H) groups, {H2WA,H2WB} of O2W, {H1WA,H1WB} of O1W
2. Restrained distances
 C69-C68 \\sim C69X-C68
 with sigma of 0.01
3. Uiso/Uaniso restraints and constraints
Uanis(C18) \\sim Ueq: with sigma of 0.01 and sigma for terminal atoms of 0.02
Uanis(C69X) \\sim Ueq, Uanis(C69) \\sim Ueq: with sigma of 0.01 and sigma for
terminal atoms of 0.02
Uanis(C69) = Uanis(C69X)
4. Others
 Fixed Sof: C69X(0.5) H69A(0.5) H69B(0.5) H69C(0.5) C69(0.5) H69D(0.5)
 H69E(0.5) H69F(0.5) O3W(0.4) H3WA(0.4) H3WB(0.4) O4W(0.4) H4WA(0.4) H4WB(0.4)
 O2W(0.7) H2WA(0.7) H2WB(0.7)
5.a Riding coordinates:
 C69X(H69A,H69B,H69C), C69(H69D,H69E,H69F), O3W(H3WA,H3WB), O4W(H4WA,H4WB),
 O2W(H2WA,H2WB)
5.b Free rotating group:
 O1W(H1WA,H1WB)
5.c Secondary CH2 refined with riding coordinates:
 C9(H9A,H9B), C10(H10A,H10B), C11(H11A,H11B), C34(H34A,H34B), C35(H35A,H35B),
 C36(H36A,H36B), C53(H53A,H53B), C54(H54A,H54B), C55(H55A,H55B)
5.d Aromatic/amide H refined with riding coordinates:
 C3(H3), C4(H4), C5(H5), C8(H8), C12(H12), C14(H14), C15(H15), C16(H16),
 C28(H28), C29(H29), C30(H30), C33(H33), C37(H37), C39(H39), C40(H40), C41(H41),
  C47(H47), C48(H48), C49(H49), C52(H52), C56(H56), C58(H58), C59(H59), C60(H60)
5.e Idealised Me refined as rotating group:
 C1(H1A,H1B,H1C), C19(H19A,H19B,H19C), C26(H26A,H26B,H26C), C44(H44A,H44B,
 H44C), C45(H45A,H45B,H45C), C63(H63A,H63B,H63C), C65(H65A,H65B,H65C), C67(H67A,
 H67B,H67C)
;
_olex2_submission_special_instructions 'No special instructions were received'

loop_
_space_group_symop_id
_space_group_symop_operation_xyz
1 'x, y, z'
2 '-x, -y, -z'

loop_
_atom_site_label
_atom_site_type_symbol
_atom_site_fract_x
_atom_site_fract_y
_atom_site_fract_z
_atom_site_U_iso_or_equiv
_atom_site_adp_type
_atom_site_occupancy
_atom_site_calc_flag
_atom_site_disorder_assembly
_atom_site_disorder_group
_atom_site_refinement_flags_posn
_atom_site_refinement_flags_adp
C1 C 0.8748(7) 0.7845(8) 0.6908(7) 0.054(4) Uani 1 d . . . .
H1A H 0.8326 0.8220 0.6981 0.081 Uiso 1 calc . . GR .
H1B H 0.8495 0.7404 0.6967 0.081 Uiso 1 calc . . GR .
H1C H 0.8856 0.7656 0.6387 0.081 Uiso 1 calc . . GR .
C2 C 0.9571(7) 0.8436(6) 0.8265(6) 0.032(3) Uani 1 d . . . .
C3 C 0.8778(8) 0.8387(8) 0.8532(7) 0.046(3) Uani 1 d . . . .
H3 H 0.8203 0.8209 0.8185 0.056 Uiso 1 calc . . R .
C4 C 0.8888(9) 0.8618(8) 0.9344(8) 0.058(4) Uani 1 d . . . .
H4 H 0.8372 0.8602 0.9538 0.069 Uiso 1 calc . . R .
C5 C 0.9725(9) 0.8865(7) 0.9856(8) 0.051(3) Uani 1 d . . . .
H5 H 0.9775 0.8990 1.0385 0.061 Uiso 1 calc . . R .
C6 C 1.0503(8) 0.8931(7) 0.9591(7) 0.039(3) Uani 1 d . . . .
C7 C 1.0433(8) 0.8739(7) 0.8771(6) 0.041(3) Uani 1 d . . . .
C8 C 1.1378(9) 0.9133(7) 1.0134(6) 0.043(3) Uani 1 d . . . .
H8 H 1.1369 0.9125 1.0610 0.052 Uiso 1 calc . . R .
C9 C 1.2982(9) 0.9414(8) 1.0657(7) 0.054(4) Uani 1 d . . . .
H9A H 1.3354 0.9009 1.0421 0.065 Uiso 1 calc . . R .
H9B H 1.2795 0.9337 1.1076 0.065 Uiso 1 calc . . R .
C10 C 1.3546(8) 1.0233(9) 1.1009(7) 0.056(4) Uani 1 d . . . .
H10A H 1.3162 1.0631 1.1229 0.067 Uiso 1 calc . . R .
H10B H 1.4038 1.0289 1.1442 0.067 Uiso 1 calc . . R .
C11 C 1.3942(8) 1.0402(10) 1.0458(8) 0.065(4) Uani 1 d . . . .
H11A H 1.4272 0.9975 1.0187 0.077 Uiso 1 calc . . R .
H11B H 1.4375 1.0893 1.0749 0.077 Uiso 1 calc . . R .
C12 C 1.3228(7) 1.1160(8) 0.9886(7) 0.046(3) Uani 1 d . . . .
H12 H 1.3664 1.1572 1.0288 0.056 Uiso 1 calc . . R .
C13 C 1.2593(7) 1.1363(7) 0.9324(6) 0.033(3) Uani 1 d . . . .
C14 C 1.2586(7) 1.2162(7) 0.9508(7) 0.040(3) Uani 1 d . . . .
H14 H 1.2911 1.2562 0.9998 0.048 Uiso 1 calc . . R .
C15 C 1.2097(8) 1.2348(7) 0.8957(8) 0.049(3) Uani 1 d . . . .
H15 H 1.2073 1.2881 0.9085 0.059 Uiso 1 calc . . R .
C16 C 1.1632(7) 1.1761(7) 0.8209(7) 0.038(3) Uani 1 d . . . .
H16 H 1.1309 1.1892 0.7832 0.046 Uiso 1 calc . . R .
C17 C 1.1668(6) 1.0990(6) 0.8050(6) 0.025(2) Uani 1 d . . . .
C18 C 1.2101(6) 1.0749(7) 0.8599(6) 0.028(2) Uani 1 d . . . U
C19 C 1.1027(7) 1.0507(7) 0.6643(6) 0.036(3) Uani 1 d . . . .
H19A H 1.0887 1.0014 0.6162 0.053 Uiso 1 calc . . GR .
H19B H 1.1526 1.0840 0.6638 0.053 Uiso 1 calc . . GR .
H19C H 1.0500 1.0775 0.6683 0.053 Uiso 1 calc . . GR .
C20 C 0.9442(7) 1.0064(6) 0.7755(6) 0.026(2) Uani 1 d . . . .
C21 C 0.9182(7) 0.9607(6) 0.6830(6) 0.025(2) Uani 1 d . . . .
C22 C 1.1090(6) 0.8180(6) 0.5523(6) 0.025(2) Uani 1 d . . . .
C23 C 1.0549(6) 0.7518(6) 0.5621(6) 0.026(2) Uani 1 d . . . .
C24 C 0.9271(6) 1.2001(6) 0.6952(6) 0.026(2) Uani 1 d . . . .
C25 C 0.8404(7) 1.2385(6) 0.6939(6) 0.029(3) Uani 1 d . . . .
C26 C 0.9544(7) 1.2412(7) 0.8990(6) 0.042(3) Uani 1 d . . . .
H26A H 0.9890 1.2087 0.8634 0.064 Uiso 1 calc . . GR .
H26B H 0.9713 1.2392 0.9484 0.064 Uiso 1 calc . . GR .
H26C H 0.9669 1.2953 0.9081 0.064 Uiso 1 calc . . GR .
C27 C 0.7997(7) 1.2475(6) 0.9080(6) 0.032(3) Uani 1 d . . . .
C28 C 0.8238(8) 1.3157(8) 0.9790(9) 0.057(4) Uani 1 d . . . .
H28 H 0.8843 1.3407 0.9981 0.069 Uiso 1 calc . . R .
C29 C 0.7585(9) 1.3496(8) 1.0246(8) 0.057(4) Uani 1 d . . . .
H29 H 0.7753 1.3952 1.0731 0.068 Uiso 1 calc . . R .
C30 C 0.6705(8) 1.3114(8) 0.9934(7) 0.060(4) Uani 1 d . . . .
H30 H 0.6266 1.3327 1.0214 0.072 Uiso 1 calc . . R .
C31 C 0.6427(8) 1.2412(7) 0.9205(7) 0.046(3) Uani 1 d . . . .
C32 C 0.7090(7) 1.2100(7) 0.8765(7) 0.037(3) Uani 1 d . . . .
C33 C 0.5507(8) 1.1988(8) 0.8967(8) 0.048(3) Uani 1 d . . . .
H33 H 0.5147 1.2178 0.9332 0.058 Uiso 1 calc . . R .
C34 C 0.4222(8) 1.0990(8) 0.8229(7) 0.055(4) Uani 1 d . . . .
H34A H 0.3872 1.1394 0.8510 0.066 Uiso 1 calc . . R .
H34B H 0.4291 1.0640 0.8475 0.066 Uiso 1 calc . . R .
C35 C 0.3705(7) 1.0517(8) 0.7386(7) 0.050(3) Uani 1 d . . . .
H35A H 0.3086 1.0334 0.7371 0.060 Uiso 1 calc . . R .
H35B H 0.3991 1.0052 0.7132 0.060 Uiso 1 calc . . R .
C36 C 0.3672(7) 1.1005(8) 0.6916(8) 0.054(4) Uani 1 d . . . .
H36A H 0.3164 1.0767 0.6454 0.065 Uiso 1 calc . . R .
H36B H 0.3588 1.1547 0.7246 0.065 Uiso 1 calc . . R .
C37 C 0.4516(8) 1.1031(7) 0.5994(7) 0.040(3) Uani 1 d . . . .
H37 H 0.3948 1.1062 0.5730 0.048 Uiso 1 calc . . R .
C38 C 0.5243(6) 1.1014(6) 0.5628(6) 0.025(2) Uani 1 d . . . .
C39 C 0.5076(8) 1.1079(7) 0.4914(6) 0.037(3) Uani 1 d . . . .
H39 H 0.4489 1.1127 0.4698 0.045 Uiso 1 calc . . R .
C40 C 0.5748(7) 1.1074(6) 0.4537(6) 0.035(3) Uani 1 d . . . .
H40 H 0.5634 1.1156 0.4090 0.043 Uiso 1 calc . . R .
C41 C 0.6613(7) 1.0944(6) 0.4822(6) 0.031(3) Uani 1 d . . . .
H41 H 0.7071 1.0922 0.4555 0.037 Uiso 1 calc . . R .
C42 C 0.6787(7) 1.0850(6) 0.5488(6) 0.033(3) Uani 1 d . . . .
C43 C 0.6122(7) 1.0884(6) 0.5917(6) 0.032(3) Uani 1 d . . . .
C44 C 0.8223(7) 1.0389(7) 0.5275(6) 0.036(3) Uani 1 d . . . .
H44A H 0.8419 1.0817 0.5172 0.054 Uiso 1 calc . . GR .
H44B H 0.7925 0.9935 0.4785 0.054 Uiso 1 calc . . GR .
H44C H 0.8744 1.0250 0.5532 0.054 Uiso 1 calc . . GR .
C45 C 0.9255(8) 0.8632(6) 0.4639(7) 0.043(3) Uani 1 d . . . .
H45A H 0.9318 0.8889 0.5202 0.065 Uiso 1 calc . . GR .
H45B H 0.8729 0.8771 0.4389 0.065 Uiso 1 calc . . GR .
H45C H 0.9792 0.8804 0.4521 0.065 Uiso 1 calc . . GR .
C46 C 0.8307(8) 0.7425(7) 0.4315(7) 0.040(3) Uani 1 d . . . .
C47 C 0.7693(8) 0.7822(8) 0.4742(7) 0.047(3) Uani 1 d . . . .
H47 H 0.7836 0.8361 0.5100 0.056 Uiso 1 calc . . R .
C48 C 0.6824(9) 0.7369(9) 0.4613(9) 0.065(4) Uani 1 d . . . .
H48 H 0.6388 0.7627 0.4873 0.078 Uiso 1 calc . . R .
C49 C 0.6639(9) 0.6607(9) 0.4138(10) 0.067(4) Uani 1 d . . . .
H49 H 0.6071 0.6337 0.4071 0.081 Uiso 1 calc . . R .
C50 C 0.7261(8) 0.6173(7) 0.3721(7) 0.046(3) Uani 1 d . . . .
C51 C 0.8125(7) 0.6611(7) 0.3832(6) 0.033(3) Uani 1 d . . . .
C52 C 0.6993(9) 0.5346(9) 0.3180(9) 0.058(4) Uani 1 d . . . .
H52 H 0.6377 0.5145 0.3059 0.070 Uiso 1 calc . . R .
C53 C 0.7050(9) 0.4008(8) 0.2249(9) 0.071(4) Uani 1 d . . . .
H53A H 0.6398 0.3969 0.2217 0.085 Uiso 1 calc . . R .
H53B H 0.7139 0.3897 0.1729 0.085 Uiso 1 calc . . R .
C54 C 0.7411(12) 0.3409(9) 0.2464(11) 0.087(5) Uani 1 d . . . .
H54A H 0.7031 0.2898 0.2114 0.104 Uiso 1 calc . . R .
H54B H 0.7355 0.3546 0.2998 0.104 Uiso 1 calc . . R .
C55 C 0.8377(11) 0.3316(8) 0.2432(11) 0.088(5) Uani 1 d . . . .
H55A H 0.8450 0.3204 0.1908 0.105 Uiso 1 calc . . R .
H55B H 0.8526 0.2866 0.2523 0.105 Uiso 1 calc . . R .
C56 C 0.9681(9) 0.3976(7) 0.3526(9) 0.054(4) Uani 1 d . . . .
H56 H 0.9641 0.3485 0.3529 0.065 Uiso 1 calc . . R .
C57 C 1.0467(9) 0.4552(7) 0.4064(7) 0.047(3) Uani 1 d . . . .
C58 C 1.1049(10) 0.4400(9) 0.4595(8) 0.061(4) Uani 1 d . . . .
H58 H 1.0897 0.3935 0.4629 0.073 Uiso 1 calc . . R .
C59 C 1.1840(11) 0.4885(9) 0.5077(9) 0.070(4) Uani 1 d . . . .
H59 H 1.2199 0.4775 0.5455 0.084 Uiso 1 calc . . R .
C60 C 1.2091(8) 0.5551(8) 0.4987(7) 0.050(3) Uani 1 d . . . .
H60 H 1.2653 0.5872 0.5275 0.060 Uiso 1 calc . . R .
C61 C 1.1518(8) 0.5733(7) 0.4479(7) 0.047(3) Uani 1 d . . . .
C62 C 1.0665(7) 0.5273(6) 0.4010(7) 0.034(3) Uani 1 d . . . .
C63 C 1.2596(8) 0.6875(8) 0.4756(8) 0.058(4) Uani 1 d . . . .
H63A H 1.2639 0.7331 0.4661 0.087 Uiso 1 calc . . GR .
H63B H 1.3062 0.6563 0.4570 0.087 Uiso 1 calc . . GR .
H63C H 1.2677 0.7048 0.5314 0.087 Uiso 1 calc . . GR .
C64 C 1.3086(7) 0.8521(7) 0.7818(8) 0.040(3) Uani 1 d . . . .
C65 C 1.3892(8) 0.8281(9) 0.7449(8) 0.064(4) Uani 1 d . . . .
H65A H 1.3683 0.7840 0.6929 0.097 Uiso 1 calc . . GR .
H65B H 1.4322 0.8127 0.7772 0.097 Uiso 1 calc . . GR .
H65C H 1.4183 0.8723 0.7413 0.097 Uiso 1 calc . . GR .
C66 C 0.6326(8) 0.9450(7) 0.7108(6) 0.031(3) Uani 1 d . . . .
C67 C 0.6206(8) 0.8562(7) 0.6836(7) 0.049(3) Uani 1 d . . . .
H67A H 0.6302 0.8464 0.7289 0.074 Uiso 1 calc . . GR .
H67B H 0.6642 0.8332 0.6530 0.074 Uiso 1 calc . . GR .
H67C H 0.5598 0.8326 0.6516 0.074 Uiso 1 calc . . GR .
C68 C 0.9418(10) 0.5460(8) 0.1838(8) 0.060(4) Uani 1 d . . D .
Cu1 Cu 1.22789(8) 0.95561(8) 0.91670(7) 0.0326(3) Uani 1 d . . . .
Cu2 Cu 0.56754(8) 1.10049(8) 0.73811(7) 0.0314(3) Uani 1 d . . . .
Cu3 Cu 0.88496(10) 0.50922(8) 0.30689(9) 0.0430(4) Uani 1 d . . . .
Dy1 Dy 1.09777(3) 0.89763(3) 0.73276(3) 0.02543(15) Uani 1 d . . . .
Dy2 Dy 0.78789(3) 1.09188(3) 0.72429(3) 0.02564(15) Uani 1 d . . . .
Dy3 Dy 1.03024(3) 0.68204(3) 0.37430(3) 0.03043(16) Uani 1 d . . . .
N1 N 1.3224(6) 1.0482(6) 0.9864(5) 0.037(2) Uani 1 d . . . .
N2 N 1.2174(7) 0.9323(6) 1.0057(5) 0.040(2) Uani 1 d . . . .
N3 N 0.5135(6) 1.1380(6) 0.8306(6) 0.041(2) Uani 1 d . . . .
N4 N 0.4553(6) 1.1009(5) 0.6666(5) 0.036(2) Uani 1 d . . . .
N5 N 0.7511(7) 0.4851(6) 0.2842(6) 0.052(3) Uani 1 d A . . .
N6 N 0.9027(8) 0.4054(6) 0.3041(7) 0.057(3) Uani 1 d A . . .
O1 O 1.2067(4) 0.9980(4) 0.8387(4) 0.0301(17) Uani 1 d . . . .
O2 O 1.1156(4) 0.8811(4) 0.8493(4) 0.0306(17) Uani 1 d . . . .
O3 O 1.1278(4) 1.0348(4) 0.7314(4) 0.0309(17) Uani 1 d . . . .
O4 O 0.9580(5) 0.8219(4) 0.7480(4) 0.0343(17) Uani 1 d . . . .
O5 O 1.0105(5) 0.9909(4) 0.8106(4) 0.0323(17) Uani 1 d . . . .
O6 O 0.9664(4) 0.9084(4) 0.6530(4) 0.0305(17) Uani 1 d . . . .
O7 O 0.8964(4) 1.0584(4) 0.8069(4) 0.0262(16) Uani 1 d . . . .
O8 O 0.8555(4) 0.9806(4) 0.6479(4) 0.0281(16) Uani 1 d . . . .
O9 O 1.0513(4) 0.7663(4) 0.6299(4) 0.0295(17) Uani 1 d . . . .
O10 O 1.1416(4) 0.8802(4) 0.6128(4) 0.0263(16) Uani 1 d . . . .
O11 O 1.0180(5) 0.6889(4) 0.4985(4) 0.0345(18) Uani 1 d A . . .
O12 O 1.1149(5) 0.8000(4) 0.4824(4) 0.0325(17) Uani 1 d A . . .
O13 O 0.9252(4) 1.1459(4) 0.7147(4) 0.0297(17) Uani 1 d . . . .
O14 O 0.7779(4) 1.2146(4) 0.7155(4) 0.0321(17) Uani 1 d . . . .
O15 O 1.1601(5) 0.7106(4) 0.3305(4) 0.0329(17) Uani 1 d . . . .
O16 O 1.0070(4) 0.7746(4) 0.3235(4) 0.0294(16) Uani 1 d . . . .
O17 O 0.6354(4) 1.0786(4) 0.6568(4) 0.0257(16) Uani 1 d . . . .
O18 O 0.6907(4) 1.1444(4) 0.8090(4) 0.0282(16) Uani 1 d . . . .
O19 O 0.7590(5) 1.0640(5) 0.5784(4) 0.0355(18) Uani 1 d . . . .
O20 O 0.8592(4) 1.2123(4) 0.8651(4) 0.0340(18) Uani 1 d . . . .
O21 O 1.0170(5) 0.5483(4) 0.3537(4) 0.0345(18) Uani 1 d A . . .
O22 O 0.8763(5) 0.6250(4) 0.3484(4) 0.0369(18) Uani 1 d A . . .
O23 O 1.1706(5) 0.6395(4) 0.4339(4) 0.042(2) Uani 1 d A . . .
O24 O 0.9146(5) 0.7778(4) 0.4348(4) 0.0415(19) Uani 1 d A . . .
O25 O 1.2341(5) 0.8449(4) 0.7369(4) 0.0364(18) Uani 1 d . . . .
O26 O 1.3219(5) 0.8803(5) 0.8569(5) 0.051(2) Uani 1 d . . . .
O27 O 0.5644(5) 0.9796(4) 0.7226(4) 0.0346(18) Uani 1 d . . . .
O28 O 0.7104(5) 0.9777(4) 0.7181(4) 0.0377(19) Uani 1 d . . . .
O29 O 0.8947(6) 0.4931(5) 0.1896(5) 0.061(2) Uani 1 d A . . .
O30 O 0.9916(5) 0.6062(4) 0.2381(4) 0.0414(19) Uani 1 d A . . .
C69X C 0.964(2) 0.5245(18) 0.1010(12) 0.057(7) Uani 0.50 d A 1 D U
H69A H 0.9512 0.5682 0.0899 0.085 Uiso 0.50 d A 1 R .
H69B H 1.0265 0.5166 0.0991 0.085 Uiso 0.50 d A 1 R .
H69C H 0.9238 0.4769 0.0622 0.085 Uiso 0.50 d A 1 R .
C69 C 0.920(2) 0.5429(19) 0.0993(12) 0.057(7) Uani 0.50 d A 2 D U
H69D H 0.8889 0.5867 0.1026 0.085 Uiso 0.50 d A 2 R .
H69E H 0.9759 0.5474 0.0829 0.085 Uiso 0.50 d A 2 R .
H69F H 0.8822 0.4935 0.0613 0.085 Uiso 0.50 d A 2 R .
O3W O 1.1411(19) 1.3990(17) 1.1714(18) 0.103(9) Uiso 0.40 d . . . .
H3WA H 1.0843 1.3786 1.1553 0.123 Uiso 0.40 d . . R .
H3WB H 1.1657 1.4161 1.2210 0.123 Uiso 0.40 d . . R .
O4W O 0.553(2) 0.5927(18) 0.5966(19) 0.114(10) Uiso 0.40 d . . . .
H4WA H 0.5477 0.5900 0.5523 0.137 Uiso 0.40 d . . R .
H4WB H 0.5050 0.6146 0.6070 0.137 Uiso 0.40 d . . R .
O2W O 1.4584(12) 1.3044(12) 1.1225(12) 0.128(7) Uiso 0.70 d . . . .
H2WA H 1.5152 1.3133 1.1439 0.193 Uiso 0.70 d . . R .
H2WB H 1.4492 1.2726 1.0733 0.193 Uiso 0.70 d . . R .
O1W O 1.4387(7) 0.8232(8) 0.9456(7) 0.088(3) Uani 1 d . . . .
H1WA H 1.3825 0.8232 0.9281 0.132 Uiso 1 d . . G .
H1WB H 1.4692 0.8254 0.9137 0.132 Uiso 1 d . . G .

loop_
_atom_site_aniso_label
_atom_site_aniso_U_11
_atom_site_aniso_U_22
_atom_site_aniso_U_33
_atom_site_aniso_U_23
_atom_site_aniso_U_13
_atom_site_aniso_U_12
C1 0.029(7) 0.073(10) 0.052(9) 0.026(8) 0.004(6) -0.009(6)
C2 0.036(6) 0.037(7) 0.028(7) 0.019(6) 0.008(5) -0.002(5)
C3 0.039(7) 0.065(9) 0.039(8) 0.024(7) 0.019(6) 0.009(6)
C4 0.057(9) 0.079(11) 0.058(9) 0.042(9) 0.037(8) 0.006(7)
C5 0.061(9) 0.052(9) 0.046(8) 0.020(7) 0.033(7) 0.013(7)
C6 0.055(8) 0.039(7) 0.030(7) 0.019(6) 0.015(6) 0.011(6)
C7 0.063(8) 0.045(8) 0.023(7) 0.019(6) 0.017(6) 0.010(6)
C8 0.073(9) 0.034(7) 0.018(6) 0.009(6) 0.009(6) 0.009(6)
C9 0.070(9) 0.063(10) 0.033(8) 0.029(8) 0.001(7) 0.008(7)
C10 0.038(7) 0.100(12) 0.043(8) 0.051(9) -0.008(6) 0.004(7)
C11 0.031(7) 0.108(13) 0.055(9) 0.047(10) -0.009(6) 0.001(7)
C12 0.035(7) 0.070(10) 0.021(7) 0.012(7) 0.006(5) -0.011(6)
C13 0.036(6) 0.041(8) 0.017(6) 0.010(6) 0.005(5) -0.008(5)
C14 0.048(7) 0.036(8) 0.023(6) 0.005(6) 0.004(5) -0.008(6)
C15 0.058(8) 0.030(7) 0.065(10) 0.019(8) 0.033(7) 0.007(6)
C16 0.045(7) 0.040(8) 0.038(8) 0.022(7) 0.018(6) 0.014(6)
C17 0.026(6) 0.026(6) 0.014(6) -0.002(5) 0.009(5) 0.000(5)
C18 0.030(5) 0.042(6) 0.020(5) 0.014(5) 0.020(4) 0.007(4)
C19 0.050(7) 0.042(7) 0.028(6) 0.022(6) 0.019(5) 0.016(5)
C20 0.033(6) 0.023(6) 0.024(6) 0.011(6) 0.009(5) 0.005(5)
C21 0.028(6) 0.025(6) 0.022(6) 0.010(6) 0.009(5) -0.001(5)
C22 0.024(5) 0.021(6) 0.023(7) 0.003(6) 0.009(5) 0.005(5)
C23 0.030(6) 0.033(7) 0.024(7) 0.019(6) 0.008(5) 0.007(5)
C24 0.025(6) 0.033(7) 0.024(6) 0.014(6) 0.007(5) 0.004(5)
C25 0.051(7) 0.017(6) 0.020(6) 0.007(5) 0.011(5) 0.003(5)
C26 0.030(6) 0.053(8) 0.030(7) 0.006(6) 0.009(5) -0.001(5)
C27 0.036(6) 0.029(7) 0.022(6) 0.003(6) 0.006(5) -0.002(5)
C28 0.029(7) 0.042(8) 0.084(11) 0.013(9) 0.018(7) -0.001(6)
C29 0.060(9) 0.045(8) 0.042(8) 0.002(7) 0.011(7) -0.011(7)
C30 0.047(8) 0.069(10) 0.033(8) -0.008(8) 0.021(6) 0.006(7)
C31 0.048(7) 0.040(8) 0.028(7) -0.005(6) 0.014(6) 0.000(6)
C32 0.037(7) 0.035(7) 0.040(8) 0.018(7) 0.010(6) -0.006(5)
C33 0.046(7) 0.053(9) 0.041(8) 0.012(8) 0.026(6) 0.008(6)
C34 0.043(7) 0.071(10) 0.046(8) 0.019(8) 0.026(6) 0.001(7)
C35 0.034(7) 0.065(9) 0.046(8) 0.018(8) 0.021(6) -0.001(6)
C36 0.021(6) 0.068(10) 0.073(10) 0.031(9) 0.016(6) 0.004(6)
C37 0.037(7) 0.034(7) 0.036(7) 0.007(6) -0.001(6) 0.011(5)
C38 0.026(6) 0.018(6) 0.021(6) -0.001(5) 0.007(5) 0.002(4)
C39 0.050(7) 0.037(7) 0.018(6) 0.009(6) 0.002(5) 0.010(5)
C40 0.056(8) 0.040(7) 0.020(6) 0.020(6) 0.011(6) 0.010(6)
C41 0.038(6) 0.043(7) 0.015(6) 0.015(6) 0.011(5) 0.016(5)
C42 0.031(6) 0.035(7) 0.028(7) 0.013(6) 0.000(5) 0.007(5)
C43 0.028(6) 0.024(6) 0.031(7) 0.003(6) 0.004(5) 0.004(5)
C44 0.047(7) 0.037(7) 0.031(7) 0.017(6) 0.021(6) 0.006(5)
C45 0.080(9) 0.016(6) 0.039(7) 0.013(6) 0.027(7) 0.016(6)
C46 0.050(7) 0.035(8) 0.042(8) 0.019(7) 0.023(6) 0.016(6)
C47 0.053(8) 0.045(8) 0.037(8) 0.013(7) 0.013(6) 0.010(6)
C48 0.062(9) 0.071(11) 0.079(11) 0.036(10) 0.052(8) 0.020(8)
C49 0.056(9) 0.044(9) 0.103(13) 0.028(10) 0.034(9) 0.004(7)
C50 0.046(7) 0.038(8) 0.037(8) 0.002(7) 0.012(6) 0.012(6)
C51 0.026(6) 0.046(8) 0.031(7) 0.018(6) 0.009(5) 0.012(5)
C52 0.041(8) 0.073(11) 0.070(10) 0.041(10) 0.013(7) 0.000(7)
C53 0.059(9) 0.056(10) 0.059(10) 0.000(8) 0.005(7) -0.033(7)
C54 0.112(14) 0.041(10) 0.096(13) 0.034(10) -0.003(11) -0.010(9)
C55 0.097(13) 0.036(9) 0.120(15) 0.019(10) 0.052(11) -0.015(8)
C56 0.071(10) 0.026(8) 0.082(11) 0.028(8) 0.046(9) 0.015(7)
C57 0.076(9) 0.032(7) 0.046(8) 0.024(7) 0.026(7) 0.011(7)
C58 0.082(11) 0.070(11) 0.054(9) 0.044(9) 0.026(8) 0.026(9)
C59 0.088(11) 0.077(11) 0.076(11) 0.060(11) 0.017(10) 0.020(9)
C60 0.050(8) 0.063(9) 0.052(8) 0.040(8) 0.009(6) 0.008(6)
C61 0.060(8) 0.042(8) 0.049(8) 0.027(7) 0.022(7) 0.009(6)
C62 0.043(7) 0.020(6) 0.041(7) 0.016(6) 0.015(6) 0.006(5)
C63 0.044(7) 0.056(9) 0.069(10) 0.037(9) -0.014(7) -0.012(6)
C64 0.029(7) 0.037(7) 0.053(9) 0.023(7) 0.002(6) 0.001(5)
C65 0.043(8) 0.086(11) 0.063(10) 0.025(9) 0.032(7) 0.017(7)
C66 0.040(7) 0.039(7) 0.018(6) 0.017(6) 0.003(5) 0.002(6)
C67 0.067(8) 0.043(8) 0.052(8) 0.034(7) 0.015(7) 0.011(6)
C68 0.093(11) 0.025(8) 0.053(9) 0.005(8) 0.033(8) 0.001(7)
Cu1 0.0387(8) 0.0418(9) 0.0197(7) 0.0156(7) 0.0077(6) 0.0086(6)
Cu2 0.0286(7) 0.0380(8) 0.0232(7) 0.0086(7) 0.0103(6) 0.0053(6)
Cu3 0.0518(9) 0.0285(8) 0.0443(9) 0.0132(8) 0.0130(7) -0.0027(7)
Dy1 0.0320(3) 0.0304(3) 0.0164(3) 0.0115(3) 0.0086(2) 0.0080(2)
Dy2 0.0286(3) 0.0317(3) 0.0210(3) 0.0144(3) 0.0090(2) 0.0075(2)
Dy3 0.0440(3) 0.0237(3) 0.0230(3) 0.0091(3) 0.0118(2) 0.0012(2)
N1 0.039(5) 0.053(7) 0.024(5) 0.023(5) 0.005(4) 0.000(5)
N2 0.060(7) 0.044(6) 0.017(5) 0.017(5) 0.005(5) 0.002(5)
N3 0.037(5) 0.054(7) 0.030(6) 0.016(6) 0.014(5) 0.003(5)
N4 0.032(5) 0.034(6) 0.034(6) 0.007(5) 0.009(4) 0.006(4)
N5 0.062(7) 0.031(6) 0.046(7) 0.008(6) 0.001(6) -0.004(5)
N6 0.065(7) 0.023(6) 0.084(9) 0.025(7) 0.019(7) -0.003(5)
O1 0.037(4) 0.031(5) 0.023(4) 0.012(4) 0.010(3) 0.006(3)
O2 0.038(4) 0.036(5) 0.020(4) 0.014(4) 0.009(3) 0.008(3)
O3 0.033(4) 0.040(5) 0.022(4) 0.015(4) 0.006(3) 0.010(3)
O4 0.038(4) 0.040(5) 0.025(4) 0.013(4) 0.011(3) 0.009(3)
O5 0.039(4) 0.044(5) 0.018(4) 0.017(4) 0.005(3) 0.012(4)
O6 0.034(4) 0.034(4) 0.018(4) 0.006(4) 0.006(3) 0.017(4)
O7 0.035(4) 0.030(4) 0.015(4) 0.011(4) 0.007(3) 0.008(3)
O8 0.033(4) 0.036(4) 0.014(4) 0.011(4) 0.005(3) 0.004(3)
O9 0.045(4) 0.030(4) 0.024(4) 0.020(4) 0.012(3) 0.009(3)
O10 0.043(4) 0.019(4) 0.009(4) -0.001(4) 0.008(3) -0.003(3)
O11 0.039(4) 0.041(5) 0.017(4) 0.008(4) 0.006(3) -0.004(4)
O12 0.048(4) 0.022(4) 0.024(4) 0.006(4) 0.013(3) 0.001(3)
O13 0.022(4) 0.044(5) 0.029(4) 0.023(4) 0.008(3) 0.000(3)
O14 0.036(4) 0.035(5) 0.034(4) 0.018(4) 0.017(4) 0.012(3)
O15 0.045(4) 0.029(4) 0.027(4) 0.016(4) 0.008(3) 0.007(3)
O16 0.033(4) 0.026(4) 0.023(4) 0.007(4) 0.007(3) 0.000(3)
O17 0.023(4) 0.035(4) 0.018(4) 0.012(4) 0.005(3) 0.004(3)
O18 0.030(4) 0.028(4) 0.021(4) 0.005(4) 0.008(3) -0.003(3)
O19 0.037(4) 0.056(5) 0.018(4) 0.016(4) 0.014(3) 0.017(4)
O20 0.028(4) 0.041(5) 0.032(4) 0.016(4) 0.007(3) 0.006(3)
O21 0.049(5) 0.024(4) 0.032(4) 0.015(4) 0.008(4) 0.005(3)
O22 0.045(5) 0.028(4) 0.031(4) 0.006(4) 0.015(4) 0.003(4)
O23 0.054(5) 0.038(5) 0.037(5) 0.021(4) 0.012(4) 0.000(4)
O24 0.055(5) 0.040(5) 0.038(5) 0.021(4) 0.022(4) 0.010(4)
O25 0.035(4) 0.045(5) 0.021(4) 0.006(4) 0.009(4) 0.013(4)
O26 0.052(5) 0.077(7) 0.024(5) 0.022(5) 0.004(4) 0.025(4)
O27 0.040(4) 0.037(5) 0.038(5) 0.023(4) 0.016(4) 0.013(4)
O28 0.037(4) 0.034(5) 0.052(5) 0.026(4) 0.018(4) 0.005(4)
O29 0.075(6) 0.045(6) 0.043(6) 0.007(5) 0.011(5) -0.015(5)
O30 0.065(5) 0.023(5) 0.024(4) 0.002(4) 0.012(4) -0.008(4)
C69X 0.068(14) 0.049(11) 0.047(9) 0.021(8) 0.005(9) -0.002(9)
C69 0.068(14) 0.049(11) 0.047(9) 0.021(8) 0.005(9) -0.002(9)
O1W 0.080(7) 0.122(10) 0.086(8) 0.071(8) 0.011(7) 0.020(8)

loop_
_atom_type_symbol
_atom_type_description
_atom_type_scat_dispersion_real
_atom_type_scat_dispersion_imag
_atom_type_scat_source
C C 0.0033 0.0016 'International Tables Vol C Tables 4.2.6.8 and 6.1.1.4'
H H 0.0000 0.0000 'International Tables Vol C Tables 4.2.6.8 and 6.1.1.4'
Cu Cu 0.3201 1.2651 'International Tables Vol C Tables 4.2.6.8 and 6.1.1.4'
Dy Dy -0.1892 4.4098 'International Tables Vol C Tables 4.2.6.8 and 6.1.1.4'
N N 0.0061 0.0033 'International Tables Vol C Tables 4.2.6.8 and 6.1.1.4'
O O 0.0106 0.0060 'International Tables Vol C Tables 4.2.6.8 and 6.1.1.4'

loop_
_geom_angle_atom_site_label_1
_geom_angle_atom_site_label_2
_geom_angle_atom_site_label_3
_geom_angle
_geom_angle_site_symmetry_1
_geom_angle_site_symmetry_3
H1A C1 H1B 109.5 . .
H1A C1 H1C 109.5 . .
H1B C1 H1C 109.5 . .
O4 C1 H1A 109.5 . .
O4 C1 H1B 109.5 . .
O4 C1 H1C 109.5 . .
C7 C2 C3 122.9(10) . .
C7 C2 O4 112.8(9) . .
O4 C2 C3 124.3(9) . .
C2 C3 H3 121.4 . .
C2 C3 C4 117.2(11) . .
C4 C3 H3 121.4 . .
C3 C4 H4 118.9 . .
C5 C4 C3 122.2(11) . .
C5 C4 H4 118.9 . .
C4 C5 H5 119.9 . .
C4 C5 C6 120.2(11) . .
C6 C5 H5 119.9 . .
C5 C6 C7 120.4(11) . .
C5 C6 C8 118.5(11) . .
C8 C6 C7 120.9(11) . .
C2 C7 C6 116.9(10) . .
O2 C7 C2 120.4(9) . .
O2 C7 C6 122.7(10) . .
C6 C8 H8 115.3 . .
N2 C8 C6 129.4(10) . .
N2 C8 H8 115.3 . .
H9A C9 H9B 108.0 . .
C10 C9 H9A 109.4 . .
C10 C9 H9B 109.4 . .
N2 C9 H9A 109.4 . .
N2 C9 H9B 109.4 . .
N2 C9 C10 111.2(9) . .
C9 C10 H10A 108.5 . .
C9 C10 H10B 108.5 . .
H10A C10 H10B 107.5 . .
C11 C10 C9 115.3(12) . .
C11 C10 H10A 108.5 . .
C11 C10 H10B 108.5 . .
C10 C11 H11A 109.4 . .
C10 C11 H11B 109.4 . .
C10 C11 N1 111.2(9) . .
H11A C11 H11B 108.0 . .
N1 C11 H11A 109.4 . .
N1 C11 H11B 109.4 . .
C13 C12 H12 117.0 . .
N1 C12 H12 117.0 . .
N1 C12 C13 126.1(11) . .
C14 C13 C12 118.6(10) . .
C14 C13 C18 121.9(10) . .
C18 C13 C12 119.2(10) . .
C13 C14 H14 120.5 . .
C15 C14 C13 118.9(11) . .
C15 C14 H14 120.5 . .
C14 C15 H15 119.1 . .
C14 C15 C16 121.7(11) . .
C16 C15 H15 119.1 . .
C15 C16 H16 121.3 . .
C17 C16 C15 117.4(10) . .
C17 C16 H16 121.3 . .
C16 C17 C18 124.4(10) . .
C16 C17 O3 123.4(9) . .
O3 C17 C18 112.3(9) . .
C13 C18 C17 115.5(10) . .
O1 C18 C13 125.2(9) . .
O1 C18 C17 119.2(9) . .
H19A C19 H19B 109.5 . .
H19A C19 H19C 109.5 . .
H19B C19 H19C 109.5 . .
O3 C19 H19A 109.5 . .
O3 C19 H19B 109.5 . .
O3 C19 H19C 109.5 . .
O5 C20 C21 118.0(10) . .
O5 C20 O7 125.8(10) . .
O7 C20 C21 116.1(9) . .
O6 C21 C20 115.0(9) . .
O8 C21 C20 117.7(10) . .
O8 C21 O6 127.3(9) . .
O10 C22 C23 116.7(9) . .
O10 C22 O12 128.0(9) . .
O12 C22 C23 115.2(9) . .
O9 C23 C22 116.7(10) . .
O9 C23 O11 127.2(9) . .
O11 C23 C22 116.1(8) . .
O13 C24 C25 115.8(8) . .
O13 C24 O16 125.9(9) . 2_776
O16 C24 C25 118.3(9) 2_776 .
O14 C25 C24 116.9(8) . .
O14 C25 O15 127.2(10) . 2_776
O15 C25 C24 115.8(9) 2_776 .
H26A C26 H26B 109.5 . .
H26A C26 H26C 109.5 . .
H26B C26 H26C 109.5 . .
O20 C26 H26A 109.5 . .
O20 C26 H26B 109.5 . .
O20 C26 H26C 109.5 . .
C28 C27 C32 120.4(11) . .
O20 C27 C28 123.8(10) . .
O20 C27 C32 115.8(10) . .
C27 C28 H28 119.0 . .
C27 C28 C29 122.0(11) . .
C29 C28 H28 119.0 . .
C28 C29 H29 121.7 . .
C30 C29 C28 116.7(12) . .
C30 C29 H29 121.7 . .
C29 C30 H30 118.4 . .
C29 C30 C31 123.2(12) . .
C31 C30 H30 118.4 . .
C30 C31 C33 119.6(11) . .
C32 C31 C30 118.5(10) . .
C32 C31 C33 121.7(11) . .
C27 C32 C31 119.1(11) . .
O18 C32 C27 117.4(10) . .
O18 C32 C31 123.4(9) . .
C31 C33 H33 116.5 . .
N3 C33 C31 126.9(11) . .
N3 C33 H33 116.5 . .
H34A C34 H34B 107.8 . .
C35 C34 H34A 109.1 . .
C35 C34 H34B 109.1 . .
N3 C34 H34A 109.1 . .
N3 C34 H34B 109.1 . .
N3 C34 C35 112.5(9) . .
C34 C35 H35A 109.1 . .
C34 C35 H35B 109.1 . .
C34 C35 C36 112.5(11) . .
H35A C35 H35B 107.8 . .
C36 C35 H35A 109.1 . .
C36 C35 H35B 109.1 . .
C35 C36 H36A 110.0 . .
C35 C36 H36B 110.0 . .
H36A C36 H36B 108.3 . .
N4 C36 C35 108.6(9) . .
N4 C36 H36A 110.0 . .
N4 C36 H36B 110.0 . .
C38 C37 H37 116.4 . .
N4 C37 H37 116.4 . .
N4 C37 C38 127.1(10) . .
C37 C38 C39 118.8(9) . .
C37 C38 C43 122.7(9) . .
C43 C38 C39 118.4(9) . .
C38 C39 H39 119.1 . .
C40 C39 C38 121.7(10) . .
C40 C39 H39 119.1 . .
C39 C40 H40 120.2 . .
C39 C40 C41 119.6(9) . .
C41 C40 H40 120.2 . .
C40 C41 H41 119.9 . .
C42 C41 C40 120.1(9) . .
C42 C41 H41 119.9 . .
C41 C42 C43 122.3(9) . .
C41 C42 O19 125.2(9) . .
O19 C42 C43 112.3(8) . .
C42 C43 C38 117.8(9) . .
O17 C43 C38 124.0(9) . .
O17 C43 C42 118.2(9) . .
H44A C44 H44B 109.5 . .
H44A C44 H44C 109.5 . .
H44B C44 H44C 109.5 . .
O19 C44 H44A 109.5 . .
O19 C44 H44B 109.5 . .
O19 C44 H44C 109.5 . .
H45A C45 H45B 109.5 . .
H45A C45 H45C 109.5 . .
H45B C45 H45C 109.5 . .
O24 C45 H45A 109.5 . .
O24 C45 H45B 109.5 . .
O24 C45 H45C 109.5 . .
C51 C46 C47 121.1(11) . .
O24 C46 C47 124.7(11) . .
O24 C46 C51 114.2(10) . .
C46 C47 H47 121.2 . .
C46 C47 C48 117.7(12) . .
C48 C47 H47 121.2 . .
C47 C48 H48 119.4 . .
C49 C48 C47 121.2(13) . .
C49 C48 H48 119.4 . .
C48 C49 H49 118.5 . .
C48 C49 C50 122.9(12) . .
C50 C49 H49 118.5 . .
C49 C50 C51 116.9(12) . .
C49 C50 C52 119.7(12) . .
C52 C50 C51 123.2(11) . .
C46 C51 C50 120.0(10) . .
O22 C51 C46 118.8(9) . .
O22 C51 C50 121.3(11) . .
C50 C52 H52 116.6 . .
N5 C52 C50 126.9(12) . .
N5 C52 H52 116.6 . .
H53A C53 H53B 107.9 . .
C54 C53 H53A 109.1 . .
C54 C53 H53B 109.1 . .
C54 C53 N5 112.3(12) . .
N5 C53 H53A 109.1 . .
N5 C53 H53B 109.1 . .
C53 C54 H54A 108.3 . .
C53 C54 H54B 108.3 . .
C53 C54 C55 115.9(13) . .
H54A C54 H54B 107.4 . .
C55 C54 H54A 108.3 . .
C55 C54 H54B 108.3 . .
C54 C55 H55A 109.3 . .
C54 C55 H55B 109.3 . .
C54 C55 N6 111.7(13) . .
H55A C55 H55B 107.9 . .
N6 C55 H55A 109.3 . .
N6 C55 H55B 109.3 . .
C57 C56 H56 115.8 . .
N6 C56 H56 115.8 . .
N6 C56 C57 128.3(11) . .
C58 C57 C56 120.6(12) . .
C58 C57 C62 119.7(12) . .
C62 C57 C56 119.6(11) . .
C57 C58 H58 118.0 . .
C57 C58 C59 123.9(13) . .
C59 C58 H58 118.0 . .
C58 C59 H59 121.2 . .
C58 C59 C60 117.6(12) . .
C60 C59 H59 121.2 . .
C59 C60 H60 120.0 . .
C61 C60 C59 119.9(12) . .
C61 C60 H60 120.0 . .
C60 C61 C62 123.8(10) . .
C60 C61 O23 124.7(11) . .
C62 C61 O23 111.5(9) . .
C61 C62 C57 114.6(10) . .
O21 C62 C57 125.4(10) . .
O21 C62 C61 119.8(9) . .
H63A C63 H63B 109.5 . .
H63A C63 H63C 109.5 . .
H63B C63 H63C 109.5 . .
O23 C63 H63A 109.5 . .
O23 C63 H63B 109.5 . .
O23 C63 H63C 109.5 . .
O25 C64 C65 117.5(11) . .
O25 C64 O26 124.3(11) . .
O26 C64 C65 118.1(10) . .
C64 C65 H65A 109.5 . .
C64 C65 H65B 109.5 . .
C64 C65 H65C 109.5 . .
H65A C65 H65B 109.5 . .
H65A C65 H65C 109.5 . .
H65B C65 H65C 109.5 . .
O27 C66 C67 118.1(10) . .
O28 C66 C67 116.7(10) . .
O28 C66 O27 125.1(10) . .
C66 C67 H67A 109.5 . .
C66 C67 H67B 109.5 . .
C66 C67 H67C 109.5 . .
H67A C67 H67B 109.5 . .
H67A C67 H67C 109.5 . .
H67B C67 H67C 109.5 . .
O29 C68 C69X 117.7(16) . .
O29 C68 C69 115.2(16) . .
O30 C68 O29 127.5(12) . .
O30 C68 C69X 112.4(15) . .
O30 C68 C69 116.3(15) . .
C69 C68 C69X 28.1(14) . .
N1 Cu1 N2 91.8(4) . .
N1 Cu1 O1 89.1(3) . .
N1 Cu1 O2 167.2(4) . .
N1 Cu1 O26 94.9(4) . .
N2 Cu1 O26 106.2(3) . .
O1 Cu1 N2 161.9(4) . .
O1 Cu1 O26 91.8(3) . .
O2 Cu1 N2 91.1(3) . .
O2 Cu1 O1 84.3(3) . .
O2 Cu1 O26 96.2(3) . .
N3 Cu2 N4 93.6(4) . .
N3 Cu2 O18 90.1(3) . .
N3 Cu2 O27 94.7(3) . .
N4 Cu2 O18 155.1(3) . .
N4 Cu2 O27 106.6(3) . .
O17 Cu2 N3 170.9(4) . .
O17 Cu2 N4 91.2(3) . .
O17 Cu2 O18 82.4(3) . .
O17 Cu2 O27 91.4(3) . .
O18 Cu2 O27 97.6(3) . .
N5 Cu3 N6 93.1(4) . .
N5 Cu3 O21 167.3(4) . .
N5 Cu3 O22 89.7(4) . .
N5 Cu3 O29 97.5(4) . .
N6 Cu3 O21 90.0(4) . .
N6 Cu3 O22 160.7(4) . .
N6 Cu3 O29 104.4(4) . .
O21 Cu3 O22 83.4(3) . .
O21 Cu3 O29 93.6(3) . .
O22 Cu3 O29 94.1(3) . .
O1 Dy1 O2 68.3(2) . .
O1 Dy1 O3 62.2(2) . .
O1 Dy1 O4 124.5(2) . .
O1 Dy1 O5 75.1(2) . .
O1 Dy1 O6 129.6(2) . .
O1 Dy1 O9 151.9(2) . .
O1 Dy1 O10 106.8(2) . .
O2 Dy1 O3 124.6(2) . .
O2 Dy1 O4 62.5(2) . .
O2 Dy1 O5 75.9(2) . .
O2 Dy1 O10 152.2(2) . .
O4 Dy1 O3 133.7(2) . .
O5 Dy1 O3 69.1(2) . .
O5 Dy1 O4 69.7(2) . .
O5 Dy1 O10 130.5(2) . .
O6 Dy1 O2 130.1(2) . .
O6 Dy1 O3 72.8(2) . .
O6 Dy1 O4 73.0(2) . .
O6 Dy1 O5 68.3(2) . .
O6 Dy1 O9 77.0(2) . .
O6 Dy1 O10 75.0(2) . .
O9 Dy1 O2 103.3(2) . .
O9 Dy1 O3 132.1(2) . .
O9 Dy1 O4 66.8(2) . .
O9 Dy1 O5 130.4(2) . .
O9 Dy1 O10 67.7(2) . .
O10 Dy1 O3 69.1(2) . .
O10 Dy1 O4 128.8(2) . .
O25 Dy1 O1 73.6(2) . .
O25 Dy1 O2 77.4(2) . .
O25 Dy1 O3 109.2(2) . .
O25 Dy1 O4 116.6(2) . .
O25 Dy1 O5 144.6(2) . .
O25 Dy1 O6 146.7(2) . .
O25 Dy1 O9 78.4(2) . .
O25 Dy1 O10 75.0(2) . .
O7 Dy2 O8 68.7(2) . .
O7 Dy2 O14 131.2(2) . .
O7 Dy2 O19 134.2(2) . .
O7 Dy2 O20 66.4(2) . .
O8 Dy2 O14 128.5(2) . .
O8 Dy2 O19 68.2(2) . .
O8 Dy2 O20 128.8(2) . .
O13 Dy2 O7 78.7(2) . .
O13 Dy2 O8 74.2(2) . .
O13 Dy2 O14 67.3(2) . .
O13 Dy2 O17 131.2(2) . .
O13 Dy2 O19 75.7(2) . .
O13 Dy2 O20 74.2(2) . .
O13 Dy2 O28 143.9(2) . .
O14 Dy2 O19 70.1(2) . .
O14 Dy2 O20 71.2(2) . .
O17 Dy2 O7 149.5(2) . .
O17 Dy2 O8 109.5(2) . .
O17 Dy2 O14 75.1(2) . .
O17 Dy2 O19 62.6(2) . .
O17 Dy2 O20 121.6(2) . .
O18 Dy2 O7 98.7(2) . .
O18 Dy2 O8 149.0(2) . .
O18 Dy2 O13 132.8(2) . .
O18 Dy2 O14 81.5(2) . .
O18 Dy2 O17 66.7(2) . .
O18 Dy2 O19 126.4(2) . .
O18 Dy2 O20 62.3(2) . .
O18 Dy2 O28 77.2(2) . .
O19 Dy2 O20 137.7(2) . .
O28 Dy2 O7 76.7(2) . .
O28 Dy2 O8 72.4(2) . .
O28 Dy2 O14 147.5(2) . .
O28 Dy2 O17 74.0(2) . .
O28 Dy2 O19 103.8(2) . .
O28 Dy2 O20 118.0(2) . .
O11 Dy3 O15 131.2(2) . .
O11 Dy3 O23 69.7(2) . .
O11 Dy3 O24 69.1(2) . .
O12 Dy3 O11 68.1(2) . .
O12 Dy3 O15 75.3(2) . .
O12 Dy3 O16 79.1(2) . .
O12 Dy3 O21 130.6(2) . .
O12 Dy3 O22 129.4(2) . .
O12 Dy3 O23 74.4(2) . .
O12 Dy3 O24 71.9(2) . .
O15 Dy3 O23 70.1(2) . .
O15 Dy3 O24 127.9(2) . .
O16 Dy3 O11 131.1(2) . .
O16 Dy3 O15 68.1(2) . .
O16 Dy3 O21 149.7(2) . .
O16 Dy3 O22 99.6(2) . .
O16 Dy3 O23 134.7(2) . .
O16 Dy3 O24 66.8(2) . .
O21 Dy3 O11 74.6(2) . .
O21 Dy3 O15 109.4(2) . .
O21 Dy3 O23 62.8(2) . .
O21 Dy3 O24 122.7(2) . .
O22 Dy3 O11 76.8(2) . .
O22 Dy3 O15 151.4(2) . .
O22 Dy3 O21 67.7(2) . .
O22 Dy3 O23 125.6(2) . .
O22 Dy3 O24 62.0(2) . .
O23 Dy3 O24 133.9(2) . .
O30 Dy3 O11 145.9(2) . .
O30 Dy3 O12 145.9(2) . .
O30 Dy3 O15 74.8(2) . .
O30 Dy3 O16 74.8(2) . .
O30 Dy3 O21 75.5(2) . .
O30 Dy3 O22 77.0(2) . .
O30 Dy3 O23 109.9(3) . .
O30 Dy3 O24 115.7(3) . .
C11 N1 Cu1 117.8(8) . .
C12 N1 C11 117.3(10) . .
C12 N1 Cu1 124.6(8) . .
C8 N2 C9 119.2(9) . .
C8 N2 Cu1 119.8(8) . .
C9 N2 Cu1 120.9(8) . .
C33 N3 C34 117.3(10) . .
C33 N3 Cu2 123.2(7) . .
C34 N3 Cu2 119.3(8) . .
C36 N4 Cu2 117.8(7) . .
C37 N4 C36 116.9(10) . .
C37 N4 Cu2 125.3(7) . .
C52 N5 C53 116.9(11) . .
C52 N5 Cu3 124.8(9) . .
C53 N5 Cu3 118.2(9) . .
C55 N6 Cu3 119.4(10) . .
C56 N6 C55 117.9(11) . .
C56 N6 Cu3 122.7(9) . .
C18 O1 Cu1 122.7(6) . .
C18 O1 Dy1 124.5(6) . .
Cu1 O1 Dy1 102.5(3) . .
C7 O2 Cu1 122.5(7) . .
C7 O2 Dy1 120.4(6) . .
Cu1 O2 Dy1 101.8(3) . .
C17 O3 C19 117.8(8) . .
C17 O3 Dy1 115.0(5) . .
C19 O3 Dy1 127.0(6) . .
C1 O4 Dy1 126.2(6) . .
C2 O4 C1 117.2(8) . .
C2 O4 Dy1 113.3(6) . .
C20 O5 Dy1 117.9(6) . .
C21 O6 Dy1 120.2(6) . .
C20 O7 Dy2 118.7(6) . .
C21 O8 Dy2 118.2(6) . .
C23 O9 Dy1 119.5(6) . .
C22 O10 Dy1 117.5(6) . .
C23 O11 Dy3 119.0(6) . .
C22 O12 Dy3 120.8(6) . .
C24 O13 Dy2 120.4(6) . .
C25 O14 Dy2 116.8(6) . .
C25 O15 Dy3 119.1(7) 2_776 .
C24 O16 Dy3 118.1(6) 2_776 .
C43 O17 Cu2 127.1(6) . .
C43 O17 Dy2 123.7(6) . .
Cu2 O17 Dy2 103.6(3) . .
C32 O18 Cu2 123.9(7) . .
C32 O18 Dy2 127.4(6) . .
Cu2 O18 Dy2 103.5(3) . .
C42 O19 C44 116.5(7) . .
C42 O19 Dy2 116.0(6) . .
C44 O19 Dy2 126.9(6) . .
C26 O20 Dy2 125.6(6) . .
C27 O20 C26 118.4(9) . .
C27 O20 Dy2 116.0(6) . .
C62 O21 Cu3 124.1(6) . .
C62 O21 Dy3 122.3(6) . .
Cu3 O21 Dy3 102.8(3) . .
C51 O22 Cu3 125.9(6) . .
C51 O22 Dy3 126.4(7) . .
Cu3 O22 Dy3 102.2(3) . .
C61 O23 C63 115.6(9) . .
C61 O23 Dy3 115.0(6) . .
C63 O23 Dy3 126.6(6) . .
C45 O24 Dy3 127.1(6) . .
C46 O24 C45 115.8(9) . .
C46 O24 Dy3 116.8(6) . .
C64 O25 Dy1 142.6(8) . .
C64 O26 Cu1 118.8(7) . .
C66 O27 Cu2 120.5(6) . .
C66 O28 Dy2 142.7(7) . .
C68 O29 Cu3 119.4(9) . .
C68 O30 Dy3 142.9(7) . .
C68 C69X H69A 106.0 . .
C68 C69X H69B 114.8 . .
C68 C69X H69C 107.5 . .
C68 C69X H69E 133.3 . .
C68 C69X H69F 94.3 . .
H69A C69X H69B 109.4 . .
H69A C69X H69C 109.5 . .
H69A C69X H69E 34.0 . .
H69A C69X H69F 84.4 . .
H69B C69X H69C 109.5 . .
H69B C69X H69E 78.0 . .
H69B C69X H69F 141.2 . .
H69C C69X H69E 109.4 . .
H69C C69X H69F 33.6 . .
H69E C69X H69F 100.8 . .
C68 C69 H69A 120.5 . .
C68 C69 H69B 82.7 . .
C68 C69 H69C 98.5 . .
C68 C69 H69D 107.9 . .
C68 C69 H69E 110.8 . .
C68 C69 H69F 109.6 . .
H69A C69 H69B 67.2 . .
H69A C69 H69C 110.4 . .
H69A C69 H69D 75.0 . .
H69A C69 H69E 34.6 . .
H69A C69 H69F 125.6 . .
H69B C69 H69C 63.6 . .
H69B C69 H69D 140.4 . .
H69B C69 H69E 34.9 . .
H69B C69 H69F 101.8 . .
H69C C69 H69D 145.5 . .
H69C C69 H69E 80.2 . .
H69C C69 H69F 38.6 . .
H69D C69 H69E 109.5 . .
H69D C69 H69F 109.5 . .
H69E C69 H69F 109.5 . .
H3WA O3W H3WB 117.1 . .
H4WA O4W H4WB 97.5 . .
H2WA O2W H2WB 109.5 . .
H1WA O1W H1WB 109.4 . .

loop_
_geom_bond_atom_site_label_1
_geom_bond_atom_site_label_2
_geom_bond_distance
_geom_bond_site_symmetry_2
C1 H1A 0.9600 .
C1 H1B 0.9600 .
C1 H1C 0.9600 .
C1 O4 1.411(12) .
C2 C3 1.404(14) .
C2 C7 1.387(15) .
C2 O4 1.390(12) .
C3 H3 0.9300 .
C3 C4 1.406(16) .
C4 H4 0.9300 .
C4 C5 1.359(17) .
C5 H5 0.9300 .
C5 C6 1.387(15) .
C6 C7 1.445(15) .
C6 C8 1.434(16) .
C7 O2 1.329(12) .
C8 H8 0.9300 .
C8 N2 1.289(14) .
C9 H9A 0.9700 .
C9 H9B 0.9700 .
C9 C10 1.518(17) .
C9 N2 1.459(14) .
C10 H10A 0.9700 .
C10 H10B 0.9700 .
C10 C11 1.455(15) .
C11 H11A 0.9700 .
C11 H11B 0.9700 .
C11 N1 1.487(13) .
C12 H12 0.9300 .
C12 C13 1.501(15) .
C12 N1 1.264(15) .
C13 C14 1.392(15) .
C13 C18 1.396(14) .
C14 H14 0.9300 .
C14 C15 1.364(16) .
C15 H15 0.9300 .
C15 C16 1.393(16) .
C16 H16 0.9300 .
C16 C17 1.357(14) .
C17 C18 1.398(13) .
C17 O3 1.391(11) .
C18 O1 1.321(12) .
C19 H19A 0.9600 .
C19 H19B 0.9600 .
C19 H19C 0.9600 .
C19 O3 1.446(11) .
C20 C21 1.562(14) .
C20 O5 1.222(11) .
C20 O7 1.252(12) .
C21 O6 1.252(12) .
C21 O8 1.232(11) .
C22 C23 1.559(13) .
C22 O10 1.226(11) .
C22 O12 1.264(11) .
C23 O9 1.228(11) .
C23 O11 1.274(12) .
C24 C25 1.529(14) .
C24 O13 1.240(11) .
C24 O16 1.259(11) 2_776
C25 O14 1.241(11) .
C25 O15 1.244(11) 2_776
C26 H26A 0.9600 .
C26 H26B 0.9600 .
C26 H26C 0.9600 .
C26 O20 1.427(11) .
C27 C28 1.373(16) .
C27 C32 1.397(14) .
C27 O20 1.339(12) .
C28 H28 0.9300 .
C28 C29 1.433(17) .
C29 H29 0.9300 .
C29 C30 1.364(16) .
C30 H30 0.9300 .
C30 C31 1.413(16) .
C31 C32 1.419(15) .
C31 C33 1.448(16) .
C32 O18 1.313(13) .
C33 H33 0.9300 .
C33 N3 1.280(14) .
C34 H34A 0.9700 .
C34 H34B 0.9700 .
C34 C35 1.493(16) .
C34 N3 1.478(13) .
C35 H35A 0.9700 .
C35 H35B 0.9700 .
C35 C36 1.550(16) .
C36 H36A 0.9700 .
C36 H36B 0.9700 .
C36 N4 1.498(13) .
C37 H37 0.9300 .
C37 C38 1.406(14) .
C37 N4 1.310(13) .
C38 C39 1.418(13) .
C38 C43 1.414(14) .
C39 H39 0.9300 .
C39 C40 1.355(14) .
C40 H40 0.9300 .
C40 C41 1.394(14) .
C41 H41 0.9300 .
C41 C42 1.355(13) .
C42 C43 1.405(14) .
C42 O19 1.392(12) .
C43 O17 1.338(12) .
C44 H44A 0.9600 .
C44 H44B 0.9600 .
C44 H44C 0.9600 .
C44 O19 1.447(11) .
C45 H45A 0.9600 .
C45 H45B 0.9600 .
C45 H45C 0.9600 .
C45 O24 1.445(12) .
C46 C47 1.384(15) .
C46 C51 1.383(15) .
C46 O24 1.377(13) .
C47 H47 0.9300 .
C47 C48 1.444(17) .
C48 H48 0.9300 .
C48 C49 1.302(18) .
C49 H49 0.9300 .
C49 C50 1.410(17) .
C50 C51 1.434(15) .
C50 C52 1.428(18) .
C51 O22 1.323(12) .
C52 H52 0.9300 .
C52 N5 1.281(16) .
C53 H53A 0.9700 .
C53 H53B 0.9700 .
C53 C54 1.464(19) .
C53 N5 1.522(15) .
C54 H54A 0.9700 .
C54 H54B 0.9700 .
C54 C55 1.49(2) .
C55 H55A 0.9700 .
C55 H55B 0.9700 .
C55 N6 1.508(17) .
C56 H56 0.9300 .
C56 C57 1.441(18) .
C56 N6 1.287(16) .
C57 C58 1.361(17) .
C57 C62 1.433(14) .
C58 H58 0.9300 .
C58 C59 1.358(18) .
C59 H59 0.9300 .
C59 C60 1.390(16) .
C60 H60 0.9300 .
C60 C61 1.355(15) .
C61 C62 1.408(15) .
C61 O23 1.418(12) .
C62 O21 1.280(12) .
C63 H63A 0.9600 .
C63 H63B 0.9600 .
C63 H63C 0.9600 .
C63 O23 1.447(12) .
C64 C65 1.515(15) .
C64 O25 1.242(12) .
C64 O26 1.278(14) .
C65 H65A 0.9600 .
C65 H65B 0.9600 .
C65 H65C 0.9600 .
C66 C67 1.510(15) .
C66 O27 1.252(12) .
C66 O28 1.249(12) .
C67 H67A 0.9600 .
C67 H67B 0.9600 .
C67 H67C 0.9600 .
C68 O29 1.254(14) .
C68 O30 1.235(14) .
C68 C69X 1.579(19) .
C68 C69 1.579(19) .
Cu1 N1 1.962(9) .
Cu1 N2 1.987(8) .
Cu1 O1 1.981(6) .
Cu1 O2 1.963(7) .
Cu1 O26 2.180(8) .
Cu2 N3 1.965(9) .
Cu2 N4 1.974(9) .
Cu2 O17 1.942(6) .
Cu2 O18 1.973(7) .
Cu2 O27 2.167(7) .
Cu3 N5 1.967(11) .
Cu3 N6 1.973(10) .
Cu3 O21 1.977(7) .
Cu3 O22 1.994(7) .
Cu3 O29 2.188(8) .
Dy1 O1 2.341(7) .
Dy1 O2 2.377(6) .
Dy1 O3 2.621(7) .
Dy1 O4 2.622(6) .
Dy1 O5 2.400(7) .
Dy1 O6 2.346(6) .
Dy1 O9 2.358(7) .
Dy1 O10 2.421(6) .
Dy1 O25 2.334(7) .
Dy2 O7 2.375(6) .
Dy2 O8 2.388(7) .
Dy2 O13 2.337(6) .
Dy2 O14 2.410(7) .
Dy2 O17 2.359(6) .
Dy2 O18 2.333(7) .
Dy2 O19 2.576(6) .
Dy2 O20 2.634(7) .
Dy2 O28 2.346(6) .
Dy3 O11 2.391(6) .
Dy3 O12 2.359(7) .
Dy3 O15 2.401(7) .
Dy3 O16 2.367(6) .
Dy3 O21 2.371(6) .
Dy3 O22 2.372(7) .
Dy3 O23 2.553(7) .
Dy3 O24 2.631(7) .
Dy3 O30 2.311(7) .
O15 C25 1.244(11) 2_776
O16 C24 1.259(11) 2_776
C69X H69A 0.9607 .
C69X H69B 0.9602 .
C69X H69C 0.9608 .
C69X H69E 0.6982 .
C69X H69F 1.2801 .
C69 H69A 0.7487 .
C69 H69C 1.1425 .
C69 H69D 0.9599 .
C69 H69E 0.9603 .
C69 H69F 0.9614 .
O3W H3WA 0.8587 .
O3W H3WB 0.8606 .
O4W H4WA 0.8239 .
O4W H4WB 0.8628 .
O2W H2WA 0.8499 .
O2W H2WB 0.8509 .
O1W H1WA 0.8509 .
O1W H1WB 0.8507 .

loop_
_geom_torsion_atom_site_label_1
_geom_torsion_atom_site_label_2
_geom_torsion_atom_site_label_3
_geom_torsion_atom_site_label_4
_geom_torsion
_geom_torsion_site_symmetry_1
_geom_torsion_site_symmetry_4
C2 C3 C4 C5 -1.3(19) . .
C2 C7 O2 Cu1 157.4(8) . .
C2 C7 O2 Dy1 26.6(13) . .
C3 C2 C7 C6 6.3(17) . .
C3 C2 C7 O2 -176.4(10) . .
C3 C2 O4 C1 -7.3(15) . .
C3 C2 O4 Dy1 153.4(9) . .
C3 C4 C5 C6 3(2) . .
C4 C5 C6 C7 0.0(18) . .
C4 C5 C6 C8 -175.2(12) . .
C5 C6 C7 C2 -4.5(17) . .
C5 C6 C7 O2 178.2(10) . .
C5 C6 C8 N2 -170.3(12) . .
C6 C7 O2 Cu1 -25.4(14) . .
C6 C7 O2 Dy1 -156.3(8) . .
C6 C8 N2 C9 -172.9(12) . .
C6 C8 N2 Cu1 11.1(17) . .
C7 C2 C3 C4 -3.5(17) . .
C7 C2 O4 C1 175.0(10) . .
C7 C2 O4 Dy1 -24.3(11) . .
C7 C6 C8 N2 14.5(19) . .
C8 C6 C7 C2 170.6(10) . .
C8 C6 C7 O2 -6.7(17) . .
C9 C10 C11 N1 69.2(15) . .
C10 C9 N2 C8 -123.7(12) . .
C10 C9 N2 Cu1 52.2(13) . .
C10 C11 N1 C12 113.8(13) . .
C10 C11 N1 Cu1 -60.9(14) . .
C12 C13 C14 C15 172.1(9) . .
C12 C13 C18 C17 -168.0(8) . .
C12 C13 C18 O1 7.6(14) . .
C13 C12 N1 C11 177.3(10) . .
C13 C12 N1 Cu1 -8.4(16) . .
C13 C14 C15 C16 -2.3(17) . .
C13 C18 O1 Cu1 25.2(12) . .
C13 C18 O1 Dy1 164.0(7) . .
C14 C13 C18 C17 5.1(14) . .
C14 C13 C18 O1 -179.3(9) . .
C14 C15 C16 C17 1.3(16) . .
C15 C16 C17 C18 3.3(15) . .
C15 C16 C17 O3 -176.4(9) . .
C16 C17 C18 C13 -6.4(14) . .
C16 C17 C18 O1 177.8(9) . .
C16 C17 O3 C19 15.9(13) . .
C16 C17 O3 Dy1 -160.1(8) . .
C17 C18 O1 Cu1 -159.4(6) . .
C17 C18 O1 Dy1 -20.6(11) . .
C18 C13 C14 C15 -1.1(16) . .
C18 C17 O3 C19 -163.8(8) . .
C18 C17 O3 Dy1 20.2(9) . .
C20 C21 O6 Dy1 -8.8(10) . .
C20 C21 O8 Dy2 3.9(10) . .
C21 C20 O5 Dy1 3.4(11) . .
C21 C20 O7 Dy2 -7.7(10) . .
C22 C23 O9 Dy1 12.4(11) . .
C22 C23 O11 Dy3 -2.6(11) . .
C23 C22 O10 Dy1 -9.0(11) . .
C23 C22 O12 Dy3 8.8(11) . .
C24 C25 O14 Dy2 -14.8(11) . .
C25 C24 O13 Dy2 11.2(12) . .
C27 C28 C29 C30 -1(2) . .
C27 C32 O18 Cu2 -160.2(7) . .
C27 C32 O18 Dy2 -10.1(13) . .
C28 C27 C32 C31 -2.8(16) . .
C28 C27 C32 O18 -179.0(10) . .
C28 C27 O20 C26 7.8(15) . .
C28 C27 O20 Dy2 -173.3(9) . .
C28 C29 C30 C31 1(2) . .
C29 C30 C31 C32 -2(2) . .
C29 C30 C31 C33 172.0(13) . .
C30 C31 C32 C27 2.8(17) . .
C30 C31 C32 O18 178.7(11) . .
C30 C31 C33 N3 174.8(13) . .
C31 C32 O18 Cu2 23.8(14) . .
C31 C32 O18 Dy2 174.0(8) . .
C31 C33 N3 C34 173.1(12) . .
C31 C33 N3 Cu2 -11.9(18) . .
C32 C27 C28 C29 2.0(18) . .
C32 C27 O20 C26 -171.5(9) . .
C32 C27 O20 Dy2 7.4(11) . .
C32 C31 C33 N3 -11(2) . .
C33 C31 C32 C27 -171.1(11) . .
C33 C31 C32 O18 4.8(18) . .
C34 C35 C36 N4 80.9(13) . .
C35 C34 N3 C33 157.7(12) . .
C35 C34 N3 Cu2 -17.6(14) . .
C35 C36 N4 C37 147.9(10) . .
C35 C36 N4 Cu2 -33.4(12) . .
C37 C38 C39 C40 179.4(10) . .
C37 C38 C43 C42 177.7(10) . .
C37 C38 C43 O17 -1.7(16) . .
C38 C37 N4 C36 -177.8(10) . .
C38 C37 N4 Cu2 3.6(16) . .
C38 C39 C40 C41 4.7(16) . .
C38 C43 O17 Cu2 -13.5(14) . .
C38 C43 O17 Dy2 -162.7(7) . .
C39 C38 C43 C42 1.7(14) . .
C39 C38 C43 O17 -177.7(9) . .
C39 C40 C41 C42 -2.2(16) . .
C40 C41 C42 C43 -0.5(16) . .
C40 C41 C42 O19 173.4(10) . .
C41 C42 C43 C38 0.7(15) . .
C41 C42 C43 O17 -179.9(10) . .
C41 C42 O19 C44 -9.8(15) . .
C41 C42 O19 Dy2 162.5(9) . .
C42 C43 O17 Cu2 167.0(7) . .
C42 C43 O17 Dy2 17.9(12) . .
C43 C38 C39 C40 -4.5(15) . .
C43 C42 O19 C44 164.6(9) . .
C43 C42 O19 Dy2 -23.2(10) . .
C46 C47 C48 C49 3(2) . .
C46 C51 O22 Cu3 158.6(7) . .
C46 C51 O22 Dy3 9.6(13) . .
C47 C46 C51 C50 4.6(16) . .
C47 C46 C51 O22 -174.8(10) . .
C47 C46 O24 C45 -20.3(15) . .
C47 C46 O24 Dy3 165.7(9) . .
C47 C48 C49 C50 0(2) . .
C48 C49 C50 C51 -1(2) . .
C48 C49 C50 C52 -176.8(14) . .
C49 C50 C51 C46 -1.5(17) . .
C49 C50 C51 O22 177.9(11) . .
C49 C50 C52 N5 -169.8(13) . .
C50 C51 O22 Cu3 -20.8(14) . .
C50 C51 O22 Dy3 -169.8(7) . .
C50 C52 N5 C53 -176.5(12) . .
C50 C52 N5 Cu3 6.2(19) . .
C51 C46 C47 C48 -5.3(17) . .
C51 C46 O24 C45 162.1(9) . .
C51 C46 O24 Dy3 -11.9(11) . .
C51 C50 C52 N5 14(2) . .
C52 C50 C51 C46 174.4(11) . .
C52 C50 C51 O22 -6.2(17) . .
C53 C54 C55 N6 65.7(19) . .
C54 C53 N5 C52 -121.6(14) . .
C54 C53 N5 Cu3 55.9(15) . .
C54 C55 N6 C56 125.6(14) . .
C54 C55 N6 Cu3 -54.4(15) . .
C56 C57 C58 C59 174.7(13) . .
C56 C57 C62 C61 -170.8(11) . .
C56 C57 C62 O21 3.7(18) . .
C57 C56 N6 C55 168.6(12) . .
C57 C56 N6 Cu3 -11.3(19) . .
C57 C58 C59 C60 -4(2) . .
C57 C62 O21 Cu3 23.2(15) . .
C57 C62 O21 Dy3 161.4(9) . .
C58 C57 C62 C61 5.7(17) . .
C58 C57 C62 O21 -179.8(11) . .
C58 C59 C60 C61 6(2) . .
C59 C60 C61 C62 -1(2) . .
C59 C60 C61 O23 -179.8(12) . .
C60 C61 C62 C57 -4.3(18) . .
C60 C61 C62 O21 -179.1(11) . .
C60 C61 O23 C63 2.7(17) . .
C60 C61 O23 Dy3 -159.7(10) . .
C61 C62 O21 Cu3 -162.6(8) . .
C61 C62 O21 Dy3 -24.4(14) . .
C62 C57 C58 C59 -2(2) . .
C62 C61 O23 C63 -176.0(10) . .
C62 C61 O23 Dy3 21.6(12) . .
C65 C64 O25 Dy1 -151.5(9) . .
C65 C64 O26 Cu1 156.9(8) . .
C67 C66 O27 Cu2 -167.5(7) . .
C67 C66 O28 Dy2 159.8(8) . .
N1 C12 C13 C14 169.4(11) . .
N1 C12 C13 C18 -17.2(16) . .
N1 Cu1 N2 C8 136.8(9) . .
N1 Cu1 N2 C9 -39.1(9) . .
N1 Cu1 O1 C18 -37.3(7) . .
N1 Cu1 O1 Dy1 176.4(3) . .
N1 Cu1 O2 C7 -64.6(16) . .
N1 Cu1 O2 Dy1 73.6(14) . .
N1 Cu1 O26 C64 -121.3(8) . .
N2 C9 C10 C11 -64.3(15) . .
N2 Cu1 N1 C11 41.5(9) . .
N2 Cu1 N1 C12 -132.7(10) . .
N2 Cu1 O1 C18 55.6(14) . .
N2 Cu1 O1 Dy1 -90.6(11) . .
N2 Cu1 O2 C7 38.5(8) . .
N2 Cu1 O2 Dy1 176.7(4) . .
N2 Cu1 O26 C64 145.4(8) . .
N3 C34 C35 C36 -51.3(14) . .
N3 Cu2 N4 C36 -19.1(8) . .
N3 Cu2 N4 C37 159.4(9) . .
N3 Cu2 O17 C43 -104(2) . .
N3 Cu2 O17 Dy2 50(2) . .
N3 Cu2 O18 C32 -34.8(7) . .
N3 Cu2 O18 Dy2 169.2(3) . .
N3 Cu2 O27 C66 -134.2(8) . .
N4 C37 C38 C39 -177.2(11) . .
N4 C37 C38 C43 6.8(17) . .
N4 Cu2 N3 C33 -126.9(10) . .
N4 Cu2 N3 C34 48.0(9) . .
N4 Cu2 O17 C43 17.7(8) . .
N4 Cu2 O17 Dy2 171.6(3) . .
N4 Cu2 O18 C32 63.9(11) . .
N4 Cu2 O18 Dy2 -92.2(8) . .
N4 Cu2 O27 C66 130.7(7) . .
N5 C53 C54 C55 -66.8(19) . .
N5 Cu3 N6 C55 39.1(10) . .
N5 Cu3 N6 C56 -141.0(11) . .
N5 Cu3 O21 C62 71.2(18) . .
N5 Cu3 O21 Dy3 -73.5(16) . .
N5 Cu3 O22 C51 30.3(8) . .
N5 Cu3 O22 Dy3 -174.8(4) . .
N5 Cu3 O29 C68 130.2(10) . .
N6 C56 C57 C58 173.3(13) . .
N6 C56 C57 C62 -10(2) . .
N6 Cu3 N5 C52 138.4(11) . .
N6 Cu3 N5 C53 -38.9(9) . .
N6 Cu3 O21 C62 -33.1(9) . .
N6 Cu3 O21 Dy3 -177.8(4) . .
N6 Cu3 O22 C51 -68.2(14) . .
N6 Cu3 O22 Dy3 86.7(11) . .
N6 Cu3 O29 C68 -134.6(10) . .
O1 Cu1 N1 C11 -156.6(8) . .
O1 Cu1 N1 C12 29.2(10) . .
O1 Cu1 N2 C8 44.3(16) . .
O1 Cu1 N2 C9 -131.6(11) . .
O1 Cu1 O2 C7 -123.9(8) . .
O1 Cu1 O2 Dy1 14.3(3) . .
O1 Cu1 O26 C64 -32.1(8) . .
O1 Dy1 O2 C7 126.4(8) . .
O1 Dy1 O2 Cu1 -12.9(3) . .
O1 Dy1 O3 C17 -21.4(6) . .
O1 Dy1 O3 C19 163.1(7) . .
O1 Dy1 O4 C1 154.9(8) . .
O1 Dy1 O4 C2 -3.8(7) . .
O1 Dy1 O5 C20 139.1(7) . .
O1 Dy1 O6 C21 -38.8(8) . .
O1 Dy1 O9 C23 -96.0(8) . .
O1 Dy1 O10 C22 161.6(7) . .
O1 Dy1 O25 C64 23.2(11) . .
O2 Cu1 N1 C11 144.6(13) . .
O2 Cu1 N1 C12 -30(2) . .
O2 Cu1 N2 C8 -30.7(9) . .
O2 Cu1 N2 C9 153.4(9) . .
O2 Cu1 O1 C18 131.7(7) . .
O2 Cu1 O1 Dy1 -14.6(3) . .
O2 Cu1 O26 C64 52.4(8) . .
O2 Dy1 O1 C18 -132.5(7) . .
O2 Dy1 O1 Cu1 12.9(2) . .
O2 Dy1 O3 C17 7.7(7) . .
O2 Dy1 O3 C19 -167.8(7) . .
O2 Dy1 O4 C1 -174.9(9) . .
O2 Dy1 O4 C2 26.4(6) . .
O2 Dy1 O5 C20 -150.1(7) . .
O2 Dy1 O6 C21 55.1(8) . .
O2 Dy1 O9 C23 -164.6(7) . .
O2 Dy1 O10 C22 86.6(8) . .
O2 Dy1 O25 C64 -47.5(11) . .
O3 C17 C18 C13 173.3(8) . .
O3 C17 C18 O1 -2.6(12) . .
O3 Dy1 O1 C18 21.9(6) . .
O3 Dy1 O1 Cu1 167.3(4) . .
O3 Dy1 O2 C7 98.8(7) . .
O3 Dy1 O2 Cu1 -40.5(4) . .
O3 Dy1 O4 C1 72.2(9) . .
O3 Dy1 O4 C2 -86.5(7) . .
O3 Dy1 O5 C20 73.6(7) . .
O3 Dy1 O6 C21 -66.1(7) . .
O3 Dy1 O9 C23 14.9(8) . .
O3 Dy1 O10 C22 -148.0(7) . .
O3 Dy1 O25 C64 75.1(11) . .
O4 C2 C3 C4 179.0(11) . .
O4 C2 C7 C6 -176.0(9) . .
O4 C2 C7 O2 1.3(15) . .
O4 Dy1 O1 C18 -103.9(7) . .
O4 Dy1 O1 Cu1 41.5(4) . .
O4 Dy1 O2 C7 -27.1(7) . .
O4 Dy1 O2 Cu1 -166.5(4) . .
O4 Dy1 O3 C17 91.0(6) . .
O4 Dy1 O3 C19 -84.5(7) . .
O4 Dy1 O5 C20 -84.6(7) . .
O4 Dy1 O6 C21 82.2(7) . .
O4 Dy1 O9 C23 143.6(8) . .
O4 Dy1 O10 C22 -18.1(8) . .
O4 Dy1 O25 C64 -97.6(11) . .
O5 C20 C21 O6 3.5(12) . .
O5 C20 C21 O8 -174.7(8) . .
O5 C20 O7 Dy2 169.3(7) . .
O5 Dy1 O1 C18 -52.0(6) . .
O5 Dy1 O1 Cu1 93.4(3) . .
O5 Dy1 O2 C7 47.1(7) . .
O5 Dy1 O2 Cu1 -92.2(3) . .
O5 Dy1 O3 C17 62.3(6) . .
O5 Dy1 O3 C19 -113.3(7) . .
O5 Dy1 O4 C1 100.8(9) . .
O5 Dy1 O4 C2 -57.9(6) . .
O5 Dy1 O6 C21 7.7(6) . .
O5 Dy1 O9 C23 112.8(7) . .
O5 Dy1 O10 C22 -114.0(7) . .
O5 Dy1 O25 C64 -5.6(13) . .
O6 C21 O8 Dy2 -174.0(7) . .
O6 Dy1 O1 C18 -7.7(8) . .
O6 Dy1 O1 Cu1 137.7(3) . .
O6 Dy1 O2 C7 2.3(9) . .
O6 Dy1 O2 Cu1 -137.0(3) . .
O6 Dy1 O3 C17 135.1(6) . .
O6 Dy1 O3 C19 -40.5(7) . .
O6 Dy1 O4 C1 28.2(8) . .
O6 Dy1 O4 C2 -130.5(7) . .
O6 Dy1 O5 C20 -5.5(6) . .
O6 Dy1 O9 C23 66.7(7) . .
O6 Dy1 O10 C22 -71.0(7) . .
O6 Dy1 O25 C64 162.8(10) . .
O7 C20 C21 O6 -179.3(8) . .
O7 C20 C21 O8 2.5(12) . .
O7 C20 O5 Dy1 -173.6(7) . .
O7 Dy2 O8 C21 -5.5(6) . .
O7 Dy2 O13 C24 -157.6(8) . .
O7 Dy2 O14 C25 64.2(8) . .
O7 Dy2 O17 C43 -153.2(7) . .
O7 Dy2 O17 Cu2 51.7(6) . .
O7 Dy2 O18 C32 67.3(8) . .
O7 Dy2 O18 Cu2 -137.9(3) . .
O7 Dy2 O19 C42 171.0(6) . .
O7 Dy2 O19 C44 -17.7(9) . .
O7 Dy2 O20 C26 55.8(7) . .
O7 Dy2 O20 C27 -123.0(7) . .
O7 Dy2 O28 C66 148.1(12) . .
O8 C21 O6 Dy1 169.2(7) . .
O8 Dy2 O7 C20 7.1(6) . .
O8 Dy2 O13 C24 131.6(8) . .
O8 Dy2 O14 C25 -30.3(8) . .
O8 Dy2 O17 C43 -72.3(7) . .
O8 Dy2 O17 Cu2 132.6(3) . .
O8 Dy2 O18 C32 129.9(8) . .
O8 Dy2 O18 Cu2 -75.2(5) . .
O8 Dy2 O19 C42 150.6(7) . .
O8 Dy2 O19 C44 -38.1(7) . .
O8 Dy2 O20 C26 25.2(8) . .
O8 Dy2 O20 C27 -153.6(6) . .
O8 Dy2 O28 C66 -140.4(12) . .
O9 C23 O11 Dy3 176.3(8) . .
O9 Dy1 O1 C18 150.3(6) . .
O9 Dy1 O1 Cu1 -64.3(5) . .
O9 Dy1 O2 C7 -81.7(8) . .
O9 Dy1 O2 Cu1 138.9(3) . .
O9 Dy1 O3 C17 -171.6(5) . .
O9 Dy1 O3 C19 12.9(8) . .
O9 Dy1 O4 C1 -54.6(8) . .
O9 Dy1 O4 C2 146.7(7) . .
O9 Dy1 O5 C20 -54.5(7) . .
O9 Dy1 O6 C21 151.6(7) . .
O9 Dy1 O10 C22 10.8(7) . .
O9 Dy1 O25 C64 -154.1(11) . .
O10 C22 C23 O9 -1.9(13) . .
O10 C22 C23 O11 177.1(9) . .
O10 C22 O12 Dy3 -172.4(8) . .
O10 Dy1 O1 C18 76.4(7) . .
O10 Dy1 O1 Cu1 -138.2(3) . .
O10 Dy1 O2 C7 -148.8(7) . .
O10 Dy1 O2 Cu1 71.8(6) . .
O10 Dy1 O3 C17 -144.8(6) . .
O10 Dy1 O3 C19 39.6(7) . .
O10 Dy1 O4 C1 -25.5(9) . .
O10 Dy1 O4 C2 175.9(6) . .
O10 Dy1 O5 C20 39.6(8) . .
O10 Dy1 O6 C21 -138.4(7) . .
O10 Dy1 O9 C23 -12.2(7) . .
O10 Dy1 O25 C64 136.1(11) . .
O11 C23 O9 Dy1 -166.5(8) . .
O11 Dy3 O12 C22 -7.5(7) . .
O11 Dy3 O15 C25 -122.4(7) . 2_776
O11 Dy3 O16 C24 120.2(7) . 2_776
O11 Dy3 O21 C62 -49.4(7) . .
O11 Dy3 O21 Cu3 96.1(3) . .
O11 Dy3 O22 C51 62.0(7) . .
O11 Dy3 O22 Cu3 -92.7(3) . .
O11 Dy3 O23 C61 59.1(7) . .
O11 Dy3 O23 C63 -101.0(9) . .
O11 Dy3 O24 C45 112.7(8) . .
O11 Dy3 O24 C46 -74.1(7) . .
O11 Dy3 O30 C68 11.9(17) . .
O12 C22 C23 O9 177.0(9) . .
O12 C22 C23 O11 -4.0(13) . .
O12 C22 O10 Dy1 172.2(8) . .
O12 Dy3 O11 C23 4.9(7) . .
O12 Dy3 O15 C25 -80.2(7) . 2_776
O12 Dy3 O16 C24 72.4(7) . 2_776
O12 Dy3 O21 C62 -7.7(9) . .
O12 Dy3 O21 Cu3 137.8(3) . .
O12 Dy3 O22 C51 15.5(9) . .
O12 Dy3 O22 Cu3 -139.2(3) . .
O12 Dy3 O23 C61 131.1(7) . .
O12 Dy3 O23 C63 -29.0(9) . .
O12 Dy3 O24 C45 39.8(8) . .
O12 Dy3 O24 C46 -147.0(7) . .
O12 Dy3 O30 C68 -173.9(13) . .
O13 C24 C25 O14 3.0(14) . .
O13 C24 C25 O15 -175.6(9) . 2_776
O13 Dy2 O7 C20 -70.2(7) . .
O13 Dy2 O8 C21 78.3(6) . .
O13 Dy2 O14 C25 14.6(7) . .
O13 Dy2 O17 C43 13.5(8) . .
O13 Dy2 O17 Cu2 -141.6(3) . .
O13 Dy2 O18 C32 -15.4(9) . .
O13 Dy2 O18 Cu2 139.5(3) . .
O13 Dy2 O19 C42 -131.0(7) . .
O13 Dy2 O19 C44 40.3(7) . .
O13 Dy2 O20 C26 -28.6(7) . .
O13 Dy2 O20 C27 152.6(7) . .
O13 Dy2 O28 C66 -163.6(10) . .
O14 Dy2 O7 C20 -116.0(7) . .
O14 Dy2 O8 C21 120.8(6) . .
O14 Dy2 O13 C24 -13.4(7) . .
O14 Dy2 O17 C43 53.7(7) . .
O14 Dy2 O17 Cu2 -101.4(3) . .
O14 Dy2 O18 C32 -63.3(8) . .
O14 Dy2 O18 Cu2 91.5(3) . .
O14 Dy2 O19 C42 -60.3(6) . .
O14 Dy2 O19 C44 111.0(7) . .
O14 Dy2 O20 C26 -99.5(7) . .
O14 Dy2 O20 C27 81.7(6) . .
O14 Dy2 O28 C66 -4.5(14) . .
O15 C25 O14 Dy2 163.7(8) 2_776 .
O15 Dy3 O11 C23 49.4(8) . .
O15 Dy3 O12 C22 -154.5(8) . .
O15 Dy3 O16 C24 -6.0(7) . 2_776
O15 Dy3 O21 C62 79.4(8) . .
O15 Dy3 O21 Cu3 -135.1(3) . .
O15 Dy3 O22 C51 -129.6(7) . .
O15 Dy3 O22 Cu3 75.7(5) . .
O15 Dy3 O23 C61 -149.2(8) . .
O15 Dy3 O23 C63 50.7(9) . .
O15 Dy3 O24 C45 -13.9(9) . .
O15 Dy3 O24 C46 159.4(6) . .
O15 Dy3 O30 C68 156.5(15) . .
O16 C24 C25 O14 -177.3(9) 2_776 .
O16 C24 C25 O15 4.1(14) 2_776 2_776
O16 C24 O13 Dy2 -168.6(7) 2_776 .
O16 Dy3 O11 C23 -46.6(8) . .
O16 Dy3 O12 C22 135.5(7) . .
O16 Dy3 O15 C25 3.7(7) . 2_776
O16 Dy3 O21 C62 158.9(7) . .
O16 Dy3 O21 Cu3 -55.6(6) . .
O16 Dy3 O22 C51 -68.2(8) . .
O16 Dy3 O22 Cu3 137.1(3) . .
O16 Dy3 O23 C61 -172.6(7) . .
O16 Dy3 O23 C63 27.4(10) . .
O16 Dy3 O24 C45 -45.8(7) . .
O16 Dy3 O24 C46 127.4(7) . .
O16 Dy3 O30 C68 -132.6(15) . .
O17 Cu2 N3 C33 -6(3) . .
O17 Cu2 N3 C34 169.2(18) . .
O17 Cu2 N4 C36 168.7(8) . .
O17 Cu2 N4 C37 -12.7(9) . .
O17 Cu2 O18 C32 140.1(7) . .
O17 Cu2 O18 Dy2 -15.9(3) . .
O17 Cu2 O27 C66 39.0(7) . .
O17 Dy2 O7 C20 99.6(7) . .
O17 Dy2 O8 C21 -153.0(6) . .
O17 Dy2 O13 C24 29.2(9) . .
O17 Dy2 O14 C25 -133.6(7) . .
O17 Dy2 O18 C32 -140.7(8) . .
O17 Dy2 O18 Cu2 14.1(2) . .
O17 Dy2 O19 C42 22.8(6) . .
O17 Dy2 O19 C44 -165.9(8) . .
O17 Dy2 O20 C26 -157.6(7) . .
O17 Dy2 O20 C27 23.6(7) . .
O17 Dy2 O28 C66 -23.3(11) . .
O18 Cu2 N3 C33 28.4(10) . .
O18 Cu2 N3 C34 -156.6(9) . .
O18 Cu2 N4 C36 -117.0(9) . .
O18 Cu2 N4 C37 61.6(13) . .
O18 Cu2 O17 C43 -138.2(8) . .
O18 Cu2 O17 Dy2 15.8(3) . .
O18 Cu2 O27 C66 -43.5(8) . .
O18 Dy2 O7 C20 157.7(7) . .
O18 Dy2 O8 C21 -76.0(8) . .
O18 Dy2 O13 C24 -66.1(8) . .
O18 Dy2 O14 C25 158.4(7) . .
O18 Dy2 O17 C43 140.7(8) . .
O18 Dy2 O17 Cu2 -14.4(2) . .
O18 Dy2 O19 C42 2.2(7) . .
O18 Dy2 O19 C44 173.4(7) . .
O18 Dy2 O20 C26 170.4(8) . .
O18 Dy2 O20 C27 -8.4(6) . .
O18 Dy2 O28 C66 45.8(11) . .
O19 C42 C43 C38 -173.9(9) . .
O19 C42 C43 O17 5.5(13) . .
O19 Dy2 O7 C20 -13.3(8) . .
O19 Dy2 O8 C21 158.9(7) . .
O19 Dy2 O13 C24 60.7(7) . .
O19 Dy2 O14 C25 -67.8(7) . .
O19 Dy2 O17 C43 -21.2(7) . .
O19 Dy2 O17 Cu2 -176.3(4) . .
O19 Dy2 O18 C32 -120.8(8) . .
O19 Dy2 O18 Cu2 34.1(4) . .
O19 Dy2 O20 C26 -74.9(8) . .
O19 Dy2 O20 C27 106.3(7) . .
O19 Dy2 O28 C66 -79.0(12) . .
O20 C27 C28 C29 -177.3(11) . .
O20 C27 C32 C31 176.5(9) . .
O20 C27 C32 O18 0.4(14) . .
O20 Dy2 O7 C20 -147.8(7) . .
O20 Dy2 O8 C21 24.5(7) . .
O20 Dy2 O13 C24 -89.2(8) . .
O20 Dy2 O14 C25 94.8(7) . .
O20 Dy2 O17 C43 110.0(7) . .
O20 Dy2 O17 Cu2 -45.1(3) . .
O20 Dy2 O18 C32 9.8(7) . .
O20 Dy2 O18 Cu2 164.6(3) . .
O20 Dy2 O19 C42 -85.1(7) . .
O20 Dy2 O19 C44 86.2(8) . .
O20 Dy2 O28 C66 94.4(11) . .
O21 Cu3 N5 C52 34(2) . .
O21 Cu3 N5 C53 -142.9(14) . .
O21 Cu3 N6 C55 -153.2(10) . .
O21 Cu3 N6 C56 26.8(10) . .
O21 Cu3 O22 C51 -139.0(8) . .
O21 Cu3 O22 Dy3 15.9(3) . .
O21 Cu3 O29 C68 -43.7(10) . .
O21 Dy3 O11 C23 151.9(8) . .
O21 Dy3 O12 C22 -51.3(8) . .
O21 Dy3 O15 C25 151.4(7) . 2_776
O21 Dy3 O16 C24 -97.2(8) . 2_776
O21 Dy3 O22 C51 140.5(8) . .
O21 Dy3 O22 Cu3 -14.2(3) . .
O21 Dy3 O23 C61 -23.5(7) . .
O21 Dy3 O23 C63 176.4(9) . .
O21 Dy3 O24 C45 167.0(7) . .
O21 Dy3 O24 C46 -19.8(8) . .
O21 Dy3 O30 C68 41.3(14) . .
O22 Cu3 N5 C52 -22.6(10) . .
O22 Cu3 N5 C53 160.1(9) . .
O22 Cu3 N6 C55 137.0(12) . .
O22 Cu3 N6 C56 -43.0(18) . .
O22 Cu3 O21 C62 128.7(8) . .
O22 Cu3 O21 Dy3 -15.9(3) . .
O22 Cu3 O29 C68 40.0(10) . .
O22 Dy3 O11 C23 -137.9(8) . .
O22 Dy3 O12 C22 42.0(8) . .
O22 Dy3 O15 C25 72.6(9) . 2_776
O22 Dy3 O16 C24 -159.0(7) . 2_776
O22 Dy3 O21 C62 -131.2(8) . .
O22 Dy3 O21 Cu3 14.3(3) . .
O22 Dy3 O23 C61 3.4(8) . .
O22 Dy3 O23 C63 -156.7(8) . .
O22 Dy3 O24 C45 -161.6(8) . .
O22 Dy3 O24 C46 11.6(6) . .
O22 Dy3 O30 C68 -28.7(14) . .
O23 C61 C62 C57 174.4(10) . .
O23 C61 C62 O21 -0.4(15) . .
O23 Dy3 O11 C23 85.7(7) . .
O23 Dy3 O12 C22 -81.5(7) . .
O23 Dy3 O15 C25 -158.6(8) . 2_776
O23 Dy3 O16 C24 17.7(8) . 2_776
O23 Dy3 O21 C62 25.3(7) . .
O23 Dy3 O21 Cu3 170.8(4) . .
O23 Dy3 O22 C51 114.7(7) . .
O23 Dy3 O22 Cu3 -40.0(4) . .
O23 Dy3 O24 C45 84.7(8) . .
O23 Dy3 O24 C46 -102.1(7) . .
O23 Dy3 O30 C68 94.7(15) . .
O24 C46 C47 C48 177.3(10) . .
O24 C46 C51 C50 -177.7(9) . .
O24 C46 C51 O22 2.9(14) . .
O24 Dy3 O11 C23 -73.2(7) . .
O24 Dy3 O12 C22 66.6(7) . .
O24 Dy3 O15 C25 -27.9(8) . 2_776
O24 Dy3 O16 C24 147.2(7) . 2_776
O24 Dy3 O21 C62 -101.3(8) . .
O24 Dy3 O21 Cu3 44.2(4) . .
O24 Dy3 O22 C51 -11.2(7) . .
O24 Dy3 O22 Cu3 -165.9(4) . .
O24 Dy3 O23 C61 86.9(8) . .
O24 Dy3 O23 C63 -73.2(9) . .
O24 Dy3 O30 C68 -78.4(15) . .
O25 C64 O26 Cu1 -21.2(15) . .
O25 Dy1 O1 C18 144.7(7) . .
O25 Dy1 O1 Cu1 -69.8(3) . .
O25 Dy1 O2 C7 -156.4(8) . .
O25 Dy1 O2 Cu1 64.2(3) . .
O25 Dy1 O3 C17 -80.0(6) . .
O25 Dy1 O3 C19 104.5(7) . .
O25 Dy1 O4 C1 -117.3(9) . .
O25 Dy1 O4 C2 84.0(7) . .
O25 Dy1 O5 C20 167.7(6) . .
O25 Dy1 O6 C21 -165.0(6) . .
O25 Dy1 O9 C23 -90.6(7) . .
O25 Dy1 O10 C22 94.2(7) . .
O26 C64 O25 Dy1 26.7(18) . .
O26 Cu1 N1 C11 -64.9(8) . .
O26 Cu1 N1 C12 120.8(10) . .
O26 Cu1 N2 C8 -127.5(9) . .
O26 Cu1 N2 C9 56.6(9) . .
O26 Cu1 O1 C18 -132.3(7) . .
O26 Cu1 O1 Dy1 81.5(3) . .
O26 Cu1 O2 C7 144.9(7) . .
O26 Cu1 O2 Dy1 -76.9(3) . .
O27 C66 O28 Dy2 -18.7(18) . .
O27 Cu2 N3 C33 126.1(10) . .
O27 Cu2 N3 C34 -59.0(9) . .
O27 Cu2 N4 C36 76.9(8) . .
O27 Cu2 N4 C37 -104.6(9) . .
O27 Cu2 O17 C43 124.3(8) . .
O27 Cu2 O17 Dy2 -81.8(3) . .
O27 Cu2 O18 C32 -129.5(7) . .
O27 Cu2 O18 Dy2 74.5(3) . .
O28 C66 O27 Cu2 11.0(13) . .
O28 Dy2 O7 C20 83.1(7) . .
O28 Dy2 O8 C21 -87.7(6) . .
O28 Dy2 O13 C24 154.6(7) . .
O28 Dy2 O14 C25 -152.3(7) . .
O28 Dy2 O17 C43 -136.6(7) . .
O28 Dy2 O17 Cu2 68.3(3) . .
O28 Dy2 O18 C32 141.4(8) . .
O28 Dy2 O18 Cu2 -63.8(3) . .
O28 Dy2 O19 C42 86.3(7) . .
O28 Dy2 O19 C44 -102.4(7) . .
O28 Dy2 O20 C26 114.6(7) . .
O28 Dy2 O20 C27 -64.2(7) . .
O29 C68 O30 Dy3 -10(3) . .
O29 Cu3 N5 C52 -116.7(10) . .
O29 Cu3 N5 C53 66.0(9) . .
O29 Cu3 N6 C55 -59.5(10) . .
O29 Cu3 N6 C56 120.5(10) . .
O29 Cu3 O21 C62 -137.5(8) . .
O29 Cu3 O21 Dy3 77.8(3) . .
O29 Cu3 O22 C51 127.8(8) . .
O29 Cu3 O22 Dy3 -77.3(3) . .
O30 C68 O29 Cu3 6(2) . .
O30 Dy3 O11 C23 -178.5(7) . .
O30 Dy3 O12 C22 176.0(7) . .
O30 Dy3 O15 C25 83.2(7) . 2_776
O30 Dy3 O16 C24 -85.4(7) . 2_776
O30 Dy3 O21 C62 147.2(8) . .
O30 Dy3 O21 Cu3 -67.3(3) . .
O30 Dy3 O22 C51 -140.0(8) . .
O30 Dy3 O22 Cu3 65.3(3) . .
O30 Dy3 O23 C61 -84.5(7) . .
O30 Dy3 O23 C63 115.4(9) . .
O30 Dy3 O24 C45 -104.2(8) . .
O30 Dy3 O24 C46 69.0(7) . .
C69X C68 O29 Cu3 167.1(14) . .
C69X C68 O30 Dy3 -172.0(14) . .
C69 C68 O29 Cu3 -161.6(14) . .
C69 C68 O30 Dy3 157.4(14) . .

loop_
_smtbx_masks_void_nr
_smtbx_masks_void_average_x
_smtbx_masks_void_average_y
_smtbx_masks_void_average_z
_smtbx_masks_void_volume
_smtbx_masks_void_count_electrons
1 -0.051 0.280 0.098 9.3 0.0
2 0.500 0.500 -0.742 1159.1 409.3
3 0.051 0.720 0.902 9.3 0.0
